data_1518360
loop_
_publ_author_name
'Kim, Sung Kuk'
'Lynch, Vincent M.'
'Hay, Benjamin P.'
'Kim, Jong Seung'
'Sessler, Jonathan L.'

_publ_section_title
;
 Ion pair-induced conformational motion in calix[4]arene-strapped
 calix[4]pyrroles
;
_journal_issue 2
_journal_name_full 'Chem. Sci.'
_journal_page_first 1404
_journal_paper_doi 10.1039/C4SC03272A
_journal_volume 6
_journal_year 2015
_chemical_formula_moiety '2 C70 H68 N4 O6, 3 Cs 1+ 3 Cl 1-, 2 C2 H6 O, C H Cl3'
_chemical_formula_sum 'C145 H149 Cl6 Cs3 N8 O14'
_chemical_formula_weight 2839.15
_chemical_name_systematic ksk1621
_space_group_IT_number 2
_symmetry_cell_setting triclinic
_symmetry_space_group_name_Hall '-P 1'
_symmetry_space_group_name_H-M 'P -1'
_atom_sites_solution_hydrogens geom
_atom_sites_solution_primary direct
_atom_sites_solution_secondary difmap
_audit_block_doi 10.5517/cc13dwbq
_audit_creation_method SHELXL-97
_audit_update_record
;
2014-09-21 deposited with the CCDC.
2014-12-02 downloaded from the CCDC.
;
_cell_angle_alpha 60.833(5)
_cell_angle_beta 80.132(6)
_cell_angle_gamma 86.221(6)
_cell_formula_units_Z 1
_cell_length_a 11.649(3)
_cell_length_b 18.299(5)
_cell_length_c 18.362(5)
_cell_measurement_reflns_used 35844
_cell_measurement_temperature 153(2)
_cell_measurement_theta_max 27.5
_cell_measurement_theta_min 3.0
_cell_volume 3366.6(16)
_computing_cell_refinement 'CrystalClear (Rigaku Inc., 2008)'
_computing_data_collection 'CrystalClear (Rigaku Inc., 2008)'
_computing_data_reduction 'CrystalClear (Rigaku Inc., 2008)'
_computing_molecular_graphics 'XP SHELXTL/PC, Siemens Analytical'
_computing_structure_refinement 'XL SHELXTL/PC, Siemens Analytical'
_computing_structure_solution
;

SIR97 - Altomare A., Burla M.C., Camalli M., Cascarano G.L., Giacovazzo C., 
Guagliardi A., Moliterni A.G.G., Polidori G.,Spagna R.
;
_diffrn_ambient_temperature 153(2)
_diffrn_measured_fraction_theta_full 0.998
_diffrn_measured_fraction_theta_max 0.998
_diffrn_measurement_device_type 'Rigaku SCX-Mini with Mercury CCD'
_diffrn_measurement_method \w-scans
_diffrn_radiation_monochromator graphite
_diffrn_radiation_source 'fine-focus sealed tube'
_diffrn_radiation_type MoK\a
_diffrn_radiation_wavelength 0.71075
_diffrn_reflns_av_R_equivalents 0.1060
_diffrn_reflns_av_sigmaI/netI 0.1340
_diffrn_reflns_limit_h_max 13
_diffrn_reflns_limit_h_min -13
_diffrn_reflns_limit_k_max 21
_diffrn_reflns_limit_k_min -21
_diffrn_reflns_limit_l_max 21
_diffrn_reflns_limit_l_min -21
_diffrn_reflns_number 29697
_diffrn_reflns_theta_full 25.00
_diffrn_reflns_theta_max 25.00
_diffrn_reflns_theta_min 3.08
_exptl_absorpt_coefficient_mu 0.992
_exptl_absorpt_correction_T_max 1.00
_exptl_absorpt_correction_T_min 0.690
_exptl_absorpt_correction_type multi-scan
_exptl_absorpt_process_details
;
Abscor. T. Higashi (2001). The Rigaku Corporation, Tokyo, Japan.
;
_exptl_crystal_colour colorless
_exptl_crystal_density_diffrn 1.400
_exptl_crystal_density_method 'not measured'
_exptl_crystal_description prism
_exptl_crystal_F_000 1454
_exptl_crystal_size_max 0.58
_exptl_crystal_size_mid 0.24
_exptl_crystal_size_min 0.17
_refine_diff_density_max 1.495
_refine_diff_density_min -1.950
_refine_diff_density_rms 0.152
_refine_ls_extinction_method none
_refine_ls_goodness_of_fit_ref 1.534
_refine_ls_hydrogen_treatment constr
_refine_ls_matrix_type full
_refine_ls_number_parameters 860
_refine_ls_number_reflns 11824
_refine_ls_number_restraints 97
_refine_ls_restrained_S_all 1.536
_refine_ls_R_factor_all 0.1782
_refine_ls_R_factor_gt 0.1032
_refine_ls_shift/su_max 0.014
_refine_ls_shift/su_mean 0.001
_refine_ls_structure_factor_coef Fsqd
_refine_ls_weighting_details 'calc w=1/[\s^2^(Fo^2^)+(0.0703P)^2^+3.6303P] where P=(Fo^2^+2Fc^2^)/3'
_refine_ls_weighting_scheme calc
_refine_ls_wR_factor_gt 0.2453
_refine_ls_wR_factor_ref 0.2723
_reflns_number_gt 6683
_reflns_number_total 11824
_reflns_threshold_expression >2sigma(I)
_cod_data_source_file c4sc03272a2.cif
_cod_data_source_block shelxl
_cod_depositor_comments
;
The following automatic conversions were performed:

'_symmetry_cell_setting' value 'Triclinic' changed to 'triclinic'
according to
/usr/data/users/saulius/crontab/automatic-downloads/rss-feeds/RSC/lib/dictionaries/cif_core.dic
dictionary named 'cif_core.dic' version 2.4.2 from 2011-04-26.

Automatic conversion script
Id: cif_fix_values 2935 2014-11-11 08:27:57Z andrius 

 Adding full bibliography for 1518360--1518368.cif.
;
_cod_original_sg_symbol_H-M P-1
_cod_database_code 1518360

loop_
_symmetry_equiv_pos_as_xyz
'x, y, z'
'-x, -y, -z'

loop_
_atom_site_label
_atom_site_type_symbol
_atom_site_fract_x
_atom_site_fract_y
_atom_site_fract_z
_atom_site_U_iso_or_equiv
_atom_site_adp_type
_atom_site_occupancy
_atom_site_symmetry_multiplicity
_atom_site_calc_flag
_atom_site_refinement_flags
_atom_site_disorder_group
Cs1 Cs 0.73985(8) 0.26810(5) 0.28697(5) 0.0643(3) Uani 1 1 d . .
Cs2 Cs 0.9910(5) -0.0073(4) 0.0645(2) 0.0307(10) Uani 0.35 1 d PU -1
Cs2A Cs 1.0011(12) -0.0048(7) 0.0333(6) 0.034(3) Uani 0.15 1 d PU -1
Cl1 Cl 0.8027(2) 0.15331(14) 0.18852(15) 0.0319(6) Uani 1 1 d . .
Cl2 Cl 1.0000 0.5000 0.0000 0.105(2) Uani 1 2 d S .
N1 N 0.8067(6) -0.0487(4) 0.2532(4) 0.0198(17) Uani 1 1 d . .
H1 H 0.8031 0.0048 0.2386 0.024 Uiso 1 1 calc R .
N2 N 1.0559(6) 0.0564(4) 0.2026(4) 0.0212(17) Uani 1 1 d . .
H2 H 0.9899 0.0832 0.2000 0.025 Uiso 1 1 calc R .
N3 N 0.9820(6) 0.1954(4) 0.0112(4) 0.0206(17) Uani 1 1 d . .
H3 H 0.9363 0.1965 0.0541 0.025 Uiso 1 1 calc R .
N4 N 0.7356(6) 0.0853(4) 0.0638(4) 0.0172(16) Uani 1 1 d . .
H4 H 0.7555 0.1035 0.0965 0.021 Uiso 1 1 calc R .
O1 O 0.7654(6) 0.1229(4) 0.4834(4) 0.0380(17) Uani 1 1 d . .
O2 O 0.6183(5) 0.2529(4) 0.4916(4) 0.0265(15) Uani 1 1 d . .
O3 O 0.6702(5) 0.4618(4) 0.1820(3) 0.0254(15) Uani 1 1 d . .
O4 O 0.5904(5) 0.4306(4) 0.0487(4) 0.0249(15) Uani 1 1 d . .
O5 O 0.7597(5) 0.4008(4) 0.3474(4) 0.0339(16) Uani 1 1 d . .
O6 O 0.4984(5) 0.3484(4) 0.3396(3) 0.0261(15) Uani 1 1 d . .
C1 C 0.7333(7) -0.0899(5) 0.2324(5) 0.022(2) Uani 1 1 d . .
C2 C 0.7673(8) -0.1728(5) 0.2687(5) 0.026(2) Uani 1 1 d . .
H2A H 0.7322 -0.2172 0.2670 0.031 Uiso 1 1 calc R .
C3 C 0.8613(8) -0.1788(6) 0.3076(5) 0.028(2) Uani 1 1 d . .
H3A H 0.9032 -0.2286 0.3356 0.034 Uiso 1 1 calc R .
C4 C 0.8859(8) -0.1030(5) 0.3001(5) 0.019(2) Uani 1 1 d . .
C5 C 0.9741(8) -0.0755(5) 0.3336(5) 0.024(2) Uani 1 1 d . .
C6 C 1.0718(8) -0.0233(6) 0.2624(6) 0.024(2) Uani 1 1 d . .
C7 C 1.1853(8) -0.0429(6) 0.2441(6) 0.026(2) Uani 1 1 d . .
H7 H 1.2211 -0.0949 0.2748 0.031 Uiso 1 1 calc R .
C8 C 1.2394(8) 0.0284(6) 0.1711(6) 0.024(2) Uani 1 1 d . .
H8 H 1.3179 0.0328 0.1443 0.029 Uiso 1 1 calc R .
C9 C 1.1584(7) 0.0897(5) 0.1463(5) 0.0178(19) Uani 1 1 d . .
C10 C 1.1669(7) 0.1789(6) 0.0729(6) 0.027(2) Uani 1 1 d . .
C11 C 1.1029(7) 0.1858(5) 0.0039(5) 0.019(2) Uani 1 1 d . .
C12 C 1.1419(8) 0.1876(6) -0.0699(6) 0.027(2) Uani 1 1 d . .
H12 H 1.2206 0.1823 -0.0910 0.032 Uiso 1 1 calc R .
C13 C 1.0439(8) 0.1991(6) -0.1113(6) 0.028(2) Uani 1 1 d . .
H13 H 1.0466 0.2034 -0.1653 0.034 Uiso 1 1 calc R .
C14 C 0.9454(7) 0.2030(5) -0.0609(5) 0.0158(19) Uani 1 1 d . .
C15 C 0.8200(8) 0.2130(5) -0.0715(5) 0.019(2) Uani 1 1 d . .
C16 C 0.7580(7) 0.1276(5) -0.0228(5) 0.020(2) Uani 1 1 d . .
C17 C 0.7155(8) 0.0785(6) -0.0505(6) 0.030(2) Uani 1 1 d . .
H17 H 0.7195 0.0915 -0.1077 0.036 Uiso 1 1 calc R .
C18 C 0.6654(9) 0.0059(6) 0.0211(7) 0.037(3) Uani 1 1 d . .
H18 H 0.6293 -0.0388 0.0205 0.045 Uiso 1 1 calc R .
C19 C 0.6771(7) 0.0100(5) 0.0930(6) 0.024(2) Uani 1 1 d . .
C20 C 0.6333(8) -0.0478(5) 0.1858(6) 0.026(2) Uani 1 1 d . .
C21 C 1.0264(8) -0.1554(5) 0.4018(6) 0.028(2) Uani 1 1 d . .
H21A H 0.9646 -0.1875 0.4491 0.041 Uiso 1 1 calc R .
H21B H 1.0869 -0.1389 0.4224 0.041 Uiso 1 1 calc R .
H21C H 1.0606 -0.1901 0.3768 0.041 Uiso 1 1 calc R .
C22 C 1.2976(8) 0.2013(7) 0.0342(6) 0.042(3) Uani 1 1 d . .
H22A H 1.3309 0.1602 0.0174 0.062 Uiso 1 1 calc R .
H22B H 1.3398 0.2007 0.0763 0.062 Uiso 1 1 calc R .
H22C H 1.3043 0.2573 -0.0154 0.062 Uiso 1 1 calc R .
C23 C 1.1201(9) 0.2407(6) 0.1046(7) 0.036(3) Uani 1 1 d . .
H23A H 1.1290 0.2979 0.0572 0.054 Uiso 1 1 calc R .
H23B H 1.1640 0.2354 0.1479 0.054 Uiso 1 1 calc R .
H23C H 1.0375 0.2281 0.1288 0.054 Uiso 1 1 calc R .
C24 C 0.8133(7) 0.2491(5) -0.1660(5) 0.022(2) Uani 1 1 d . .
H24A H 0.8536 0.3037 -0.1984 0.033 Uiso 1 1 calc R .
H24B H 0.7315 0.2557 -0.1740 0.033 Uiso 1 1 calc R .
H24C H 0.8506 0.2108 -0.1856 0.033 Uiso 1 1 calc R .
C25 C 0.5499(9) -0.1136(6) 0.1939(7) 0.038(3) Uani 1 1 d . .
H25A H 0.4859 -0.0856 0.1624 0.058 Uiso 1 1 calc R .
H25B H 0.5182 -0.1495 0.2536 0.058 Uiso 1 1 calc R .
H25C H 0.5921 -0.1479 0.1708 0.058 Uiso 1 1 calc R .
C26 C 0.5634(8) 0.0040(6) 0.2248(7) 0.036(3) Uani 1 1 d . .
H26A H 0.6162 0.0438 0.2244 0.054 Uiso 1 1 calc R .
H26B H 0.5278 -0.0339 0.2831 0.054 Uiso 1 1 calc R .
H26C H 0.5022 0.0347 0.1914 0.054 Uiso 1 1 calc R .
C27 C 0.9155(8) -0.0240(5) 0.3757(5) 0.024(2) Uani 1 1 d . .
C28 C 0.9782(8) 0.0352(6) 0.3804(6) 0.030(2) Uani 1 1 d . .
H28 H 1.0584 0.0444 0.3564 0.036 Uiso 1 1 calc R .
C29 C 0.9282(8) 0.0811(6) 0.4186(5) 0.027(2) Uani 1 1 d . .
H29 H 0.9738 0.1206 0.4214 0.032 Uiso 1 1 calc R .
C30 C 0.8112(9) 0.0692(6) 0.4528(6) 0.034(3) Uani 1 1 d . .
C31 C 0.7464(9) 0.0091(6) 0.4520(6) 0.041(3) Uani 1 1 d . .
H31 H 0.6665 -0.0003 0.4770 0.049 Uiso 1 1 calc R .
C32 C 0.7987(9) -0.0375(6) 0.4143(6) 0.034(2) Uani 1 1 d . .
H32 H 0.7541 -0.0794 0.4149 0.041 Uiso 1 1 calc R .
C33 C 0.6488(10) 0.1079(7) 0.5248(7) 0.050(3) Uani 1 1 d . .
H33A H 0.6384 0.0496 0.5716 0.061 Uiso 1 1 calc R .
H33B H 0.5957 0.1165 0.4847 0.061 Uiso 1 1 calc R .
C34 C 0.6215(9) 0.1687(6) 0.5590(6) 0.041(3) Uani 1 1 d . .
H34A H 0.5452 0.1533 0.5966 0.049 Uiso 1 1 calc R .
H34B H 0.6816 0.1650 0.5927 0.049 Uiso 1 1 calc R .
C35 C 0.5697(8) 0.3067(5) 0.5232(5) 0.023(2) Uani 1 1 d . .
C36 C 0.4493(7) 0.3154(6) 0.5337(5) 0.024(2) Uani 1 1 d . .
C37 C 0.4029(9) 0.3662(6) 0.5667(6) 0.034(3) Uani 1 1 d . .
H37 H 0.3208 0.3723 0.5754 0.040 Uiso 1 1 calc R .
C38 C 0.4729(10) 0.4079(6) 0.5872(6) 0.038(3) Uani 1 1 d . .
H38 H 0.4392 0.4415 0.6113 0.046 Uiso 1 1 calc R .
C39 C 0.5929(9) 0.4017(6) 0.5732(6) 0.036(3) Uani 1 1 d . .
H39 H 0.6413 0.4320 0.5863 0.043 Uiso 1 1 calc R .
C40 C 0.6426(8) 0.3508(6) 0.5399(6) 0.030(2) Uani 1 1 d . .
C41 C 0.7748(8) 0.3515(6) 0.5174(7) 0.039(3) Uani 1 1 d . .
H41A H 0.8101 0.3387 0.5675 0.046 Uiso 1 1 calc R .
H41B H 0.7973 0.3071 0.5019 0.046 Uiso 1 1 calc R .
C42 C 0.8222(7) 0.4345(6) 0.4452(6) 0.026(2) Uani 1 1 d . .
C43 C 0.8107(7) 0.4578(6) 0.3618(6) 0.026(2) Uani 1 1 d . .
C44 C 0.8481(8) 0.5354(7) 0.2954(6) 0.030(2) Uani 1 1 d . .
C45 C 0.9021(7) 0.5912(6) 0.3124(6) 0.029(2) Uani 1 1 d . .
H45 H 0.9298 0.6444 0.2673 0.035 Uiso 1 1 calc R .
C46 C 0.9147(8) 0.5689(6) 0.3935(6) 0.028(2) Uani 1 1 d . .
H46 H 0.9509 0.6067 0.4045 0.033 Uiso 1 1 calc R .
C47 C 0.8748(8) 0.4917(6) 0.4588(6) 0.028(2) Uani 1 1 d . .
H47 H 0.8834 0.4772 0.5148 0.034 Uiso 1 1 calc R .
C48 C 0.8262(8) 0.5620(8) 0.2062(6) 0.044(3) Uani 1 1 d . .
H48A H 0.8750 0.6120 0.1650 0.053 Uiso 1 1 calc R .
H48B H 0.8486 0.5164 0.1926 0.053 Uiso 1 1 calc R .
C49 C 0.7000(7) 0.5815(6) 0.1991(5) 0.023(2) Uani 1 1 d . .
C50 C 0.6243(8) 0.5306(5) 0.1896(5) 0.020(2) Uani 1 1 d . .
C51 C 0.5040(8) 0.5430(5) 0.1938(5) 0.020(2) Uani 1 1 d . .
C52 C 0.4609(8) 0.6118(6) 0.2011(5) 0.027(2) Uani 1 1 d . .
H52 H 0.3796 0.6219 0.2034 0.032 Uiso 1 1 calc R .
C53 C 0.5332(9) 0.6661(6) 0.2053(6) 0.032(2) Uani 1 1 d . .
H53 H 0.5022 0.7144 0.2076 0.038 Uiso 1 1 calc R .
C54 C 0.6495(8) 0.6501(6) 0.2060(6) 0.030(2) Uani 1 1 d . .
H54 H 0.6976 0.6866 0.2114 0.037 Uiso 1 1 calc R .
C55 C 0.4198(8) 0.4820(6) 0.1949(5) 0.028(2) Uani 1 1 d . .
H55A H 0.3719 0.5125 0.1496 0.034 Uiso 1 1 calc R .
H55B H 0.4642 0.4393 0.1842 0.034 Uiso 1 1 calc R .
C56 C 0.3413(7) 0.4397(6) 0.2798(6) 0.023(2) Uani 1 1 d . .
C57 C 0.3849(8) 0.3752(6) 0.3504(6) 0.026(2) Uani 1 1 d . .
C58 C 0.3190(7) 0.3373(6) 0.4300(6) 0.027(2) Uani 1 1 d . .
C59 C 0.2056(8) 0.3653(6) 0.4375(6) 0.033(2) Uani 1 1 d . .
H59 H 0.1575 0.3399 0.4913 0.040 Uiso 1 1 calc R .
C60 C 0.1611(8) 0.4278(7) 0.3702(7) 0.038(3) Uani 1 1 d . .
H60 H 0.0837 0.4459 0.3775 0.045 Uiso 1 1 calc R .
C61 C 0.2303(8) 0.4646(6) 0.2914(6) 0.032(2) Uani 1 1 d . .
H61 H 0.1995 0.5081 0.2445 0.039 Uiso 1 1 calc R .
C62 C 0.3704(9) 0.2734(6) 0.5060(6) 0.035(2) Uani 1 1 d . .
H62A H 0.4159 0.2330 0.4920 0.042 Uiso 1 1 calc R .
H62B H 0.3067 0.2420 0.5531 0.042 Uiso 1 1 calc R .
C63 C 0.7298(7) 0.4866(6) 0.0970(5) 0.023(2) Uani 1 1 d . .
H63A H 0.7828 0.4414 0.0986 0.027 Uiso 1 1 calc R .
H63B H 0.7782 0.5373 0.0770 0.027 Uiso 1 1 calc R .
C64 C 0.6492(8) 0.5042(5) 0.0354(5) 0.022(2) Uani 1 1 d . .
H64A H 0.5900 0.5441 0.0391 0.027 Uiso 1 1 calc R .
H64B H 0.6943 0.5316 -0.0225 0.027 Uiso 1 1 calc R .
C65 C 0.6520(7) 0.3820(5) 0.0163(5) 0.019(2) Uani 1 1 d . .
C66 C 0.5883(7) 0.3162(5) 0.0238(5) 0.020(2) Uani 1 1 d . .
H66 H 0.5084 0.3078 0.0484 0.025 Uiso 1 1 calc R .
C67 C 0.6414(7) 0.2635(5) -0.0045(5) 0.020(2) Uani 1 1 d . .
H67 H 0.5973 0.2184 0.0016 0.024 Uiso 1 1 calc R .
C68 C 0.7572(7) 0.2740(5) -0.0417(5) 0.0169(19) Uani 1 1 d . .
C69 C 0.8176(8) 0.3417(5) -0.0505(5) 0.021(2) Uani 1 1 d . .
H69 H 0.8967 0.3512 -0.0772 0.026 Uiso 1 1 calc R .
C70 C 0.7671(7) 0.3960(5) -0.0221(5) 0.020(2) Uani 1 1 d . .
H70 H 0.8107 0.4416 -0.0288 0.025 Uiso 1 1 calc R .
O1A O 0.9567(9) 0.3731(7) 0.1838(8) 0.106(4) Uani 1 1 d . .
C2A C 1.0541(13) 0.3774(10) 0.2181(12) 0.096(6) Uani 1 1 d . .
H2A1 H 1.0487 0.4269 0.2268 0.115 Uiso 1 1 calc R .
H2A2 H 1.1266 0.3831 0.1785 0.115 Uiso 1 1 calc R .
C3A C 1.0572(16) 0.2978(9) 0.3023(11) 0.107(6) Uani 1 1 d . .
H3AA H 1.1234 0.2998 0.3261 0.160 Uiso 1 1 d R .
H3AB H 0.9871 0.2931 0.3405 0.160 Uiso 1 1 d R .
H3AC H 1.0627 0.2503 0.2931 0.160 Uiso 1 1 d R .
Cl1B Cl 0.4911(10) 0.1185(8) 0.3660(8) 0.057(3) Uani 0.27 1 d PDU 1
Cl2B Cl 0.2839(14) 0.1273(12) 0.3045(15) 0.131(9) Uani 0.27 1 d PDU 1
Cl3B Cl 0.4512(18) 0.2564(11) 0.2144(11) 0.128(8) Uani 0.27 1 d PDU 1
C1B C 0.3894(14) 0.1814(10) 0.3103(10) 0.014(6) Uiso 0.27 1 d PDU 1
H1B H 0.3515 0.2106 0.3419 0.016 Uiso 0.27 1 calc PR 1
Cl1C Cl 0.5344(13) 0.1330(10) 0.3274(10) 0.060(4) Uani 0.23 1 d PDU 2
Cl2C Cl 0.3185(16) 0.1107(14) 0.2913(18) 0.105(7) Uani 0.23 1 d PDU 2
Cl3C Cl 0.410(2) 0.2719(10) 0.2258(14) 0.116(7) Uani 0.23 1 d PDU 2
C1C C 0.4388(17) 0.1706(10) 0.2603(16) 0.027(8) Uiso 0.23 1 d PDU 2
H1C H 0.4795 0.1682 0.2090 0.033 Uiso 0.23 1 calc PR 2

loop_
_atom_site_aniso_label
_atom_site_aniso_U_11
_atom_site_aniso_U_22
_atom_site_aniso_U_33
_atom_site_aniso_U_23
_atom_site_aniso_U_13
_atom_site_aniso_U_12
Cs1 0.0794(7) 0.0520(5) 0.0718(6) -0.0407(5) -0.0041(5) 0.0032(4)
Cs2 0.0345(19) 0.0206(12) 0.039(2) -0.0190(18) 0.0005(19) 0.0078(11)
Cs2A 0.036(3) 0.013(3) 0.049(7) -0.017(6) 0.011(6) 0.009(2)
Cl1 0.0438(15) 0.0301(13) 0.0326(14) -0.0219(12) -0.0158(11) 0.0114(11)
Cl2 0.071(4) 0.160(6) 0.093(4) -0.072(4) 0.016(3) -0.040(4)
N1 0.023(4) 0.012(4) 0.022(4) -0.008(3) 0.001(3) -0.003(3)
N2 0.026(4) 0.018(4) 0.016(4) -0.004(3) -0.014(3) 0.010(3)
N3 0.017(4) 0.029(4) 0.020(4) -0.017(4) 0.002(3) -0.001(3)
N4 0.017(4) 0.019(4) 0.023(4) -0.015(3) -0.006(3) -0.003(3)
O1 0.039(4) 0.043(4) 0.042(4) -0.031(4) 0.000(3) 0.005(3)
O2 0.032(4) 0.021(3) 0.017(3) -0.003(3) 0.001(3) 0.005(3)
O3 0.039(4) 0.024(3) 0.013(3) -0.011(3) -0.003(3) 0.009(3)
O4 0.024(3) 0.027(3) 0.034(4) -0.023(3) -0.001(3) 0.003(3)
O5 0.025(4) 0.043(4) 0.052(4) -0.038(4) -0.002(3) -0.006(3)
O6 0.025(4) 0.030(4) 0.017(3) -0.008(3) -0.001(3) 0.009(3)
C1 0.024(5) 0.018(5) 0.019(5) -0.008(4) 0.007(4) -0.004(4)
C2 0.037(6) 0.013(5) 0.022(5) -0.006(4) 0.001(4) -0.006(4)
C3 0.038(6) 0.025(5) 0.017(5) -0.008(4) -0.004(4) 0.019(5)
C4 0.030(5) 0.013(5) 0.008(4) -0.001(4) -0.001(4) 0.005(4)
C5 0.035(6) 0.024(5) 0.017(5) -0.011(4) -0.008(4) 0.008(4)
C6 0.024(5) 0.032(6) 0.026(5) -0.021(5) -0.010(4) 0.004(4)
C7 0.034(6) 0.030(5) 0.027(5) -0.021(5) -0.017(5) 0.015(5)
C8 0.020(5) 0.033(6) 0.025(5) -0.018(5) -0.008(4) 0.003(4)
C9 0.023(5) 0.021(5) 0.016(5) -0.011(4) -0.011(4) 0.001(4)
C10 0.018(5) 0.030(5) 0.027(5) -0.008(5) -0.003(4) -0.007(4)
C11 0.016(5) 0.014(4) 0.024(5) -0.004(4) -0.009(4) -0.001(4)
C12 0.017(5) 0.036(6) 0.028(6) -0.019(5) 0.002(4) 0.002(4)
C13 0.033(6) 0.034(6) 0.022(5) -0.018(5) 0.002(4) 0.002(5)
C14 0.021(5) 0.010(4) 0.014(5) -0.004(4) -0.004(4) 0.000(4)
C15 0.037(5) 0.013(4) 0.015(5) -0.011(4) -0.014(4) 0.009(4)
C16 0.018(5) 0.021(5) 0.020(5) -0.009(4) -0.008(4) 0.009(4)
C17 0.046(6) 0.026(5) 0.028(6) -0.016(5) -0.017(5) -0.006(5)
C18 0.044(7) 0.026(6) 0.052(7) -0.024(6) -0.018(5) 0.002(5)
C19 0.022(5) 0.025(5) 0.039(6) -0.022(5) -0.018(4) 0.012(4)
C20 0.022(5) 0.019(5) 0.034(6) -0.012(5) -0.003(4) -0.003(4)
C21 0.029(5) 0.023(5) 0.026(5) -0.008(5) -0.010(4) 0.010(4)
C22 0.040(6) 0.045(7) 0.035(6) -0.012(5) -0.012(5) -0.013(5)
C23 0.046(6) 0.023(5) 0.053(7) -0.023(5) -0.022(5) 0.002(5)
C24 0.016(5) 0.031(5) 0.025(5) -0.019(5) -0.006(4) 0.004(4)
C25 0.035(6) 0.034(6) 0.043(7) -0.015(5) -0.006(5) -0.006(5)
C26 0.024(5) 0.030(6) 0.053(7) -0.020(5) -0.001(5) -0.001(5)
C27 0.034(6) 0.023(5) 0.015(5) -0.008(4) -0.009(4) 0.011(4)
C28 0.024(5) 0.037(6) 0.034(6) -0.021(5) -0.008(4) 0.009(5)
C29 0.035(6) 0.027(5) 0.023(5) -0.016(5) -0.008(4) 0.004(5)
C30 0.049(7) 0.035(6) 0.021(5) -0.017(5) -0.012(5) 0.017(5)
C31 0.038(6) 0.044(7) 0.041(7) -0.025(6) 0.005(5) 0.009(5)
C32 0.047(7) 0.024(5) 0.032(6) -0.016(5) -0.002(5) 0.002(5)
C33 0.074(9) 0.034(6) 0.038(7) -0.017(6) 0.000(6) 0.012(6)
C34 0.049(7) 0.033(6) 0.033(6) -0.016(5) 0.008(5) 0.013(5)
C35 0.032(6) 0.016(5) 0.013(5) -0.002(4) -0.004(4) 0.005(4)
C36 0.020(5) 0.027(5) 0.012(5) -0.001(4) 0.002(4) 0.002(4)
C37 0.031(6) 0.027(6) 0.023(5) 0.000(5) 0.004(5) 0.008(5)
C38 0.057(8) 0.026(6) 0.018(5) -0.005(5) 0.000(5) 0.016(5)
C39 0.043(7) 0.030(6) 0.033(6) -0.014(5) -0.010(5) 0.004(5)
C40 0.034(6) 0.019(5) 0.024(5) -0.001(4) -0.010(5) 0.011(4)
C41 0.027(6) 0.034(6) 0.060(7) -0.023(6) -0.019(5) 0.003(5)
C42 0.013(5) 0.027(5) 0.036(6) -0.015(5) -0.007(4) 0.013(4)
C43 0.008(5) 0.046(6) 0.042(6) -0.036(6) -0.004(4) 0.008(4)
C44 0.020(5) 0.053(7) 0.029(6) -0.029(6) -0.003(4) 0.000(5)
C45 0.015(5) 0.034(6) 0.038(6) -0.018(5) -0.002(4) 0.001(4)
C46 0.025(5) 0.036(6) 0.040(6) -0.031(5) -0.012(5) 0.007(5)
C47 0.021(5) 0.044(6) 0.033(6) -0.026(5) -0.013(4) 0.014(5)
C48 0.026(6) 0.087(9) 0.034(6) -0.041(7) -0.005(5) -0.002(6)
C49 0.016(5) 0.041(6) 0.012(5) -0.014(5) 0.004(4) -0.010(4)
C50 0.029(5) 0.024(5) 0.005(4) -0.006(4) -0.006(4) 0.003(4)
C51 0.031(5) 0.019(5) 0.005(4) -0.002(4) -0.002(4) 0.001(4)
C52 0.025(5) 0.027(5) 0.014(5) -0.001(4) -0.001(4) -0.001(4)
C53 0.043(7) 0.021(5) 0.024(6) -0.009(5) 0.007(5) -0.002(5)
C54 0.036(6) 0.039(6) 0.025(5) -0.025(5) 0.012(5) -0.019(5)
C55 0.028(5) 0.037(6) 0.017(5) -0.013(5) -0.001(4) -0.008(5)
C56 0.018(5) 0.028(5) 0.028(5) -0.016(5) -0.005(4) -0.004(4)
C57 0.023(5) 0.030(5) 0.025(5) -0.015(5) 0.003(4) -0.001(4)
C58 0.018(5) 0.031(5) 0.031(6) -0.015(5) -0.002(4) 0.005(4)
C59 0.024(5) 0.050(7) 0.025(6) -0.020(5) 0.007(5) -0.009(5)
C60 0.017(5) 0.050(7) 0.048(7) -0.027(6) -0.002(5) 0.003(5)
C61 0.025(6) 0.042(6) 0.028(6) -0.013(5) -0.012(5) -0.001(5)
C62 0.038(6) 0.026(5) 0.030(6) -0.005(5) -0.002(5) -0.005(5)
C63 0.021(5) 0.028(5) 0.025(5) -0.019(5) 0.002(4) 0.005(4)
C64 0.035(6) 0.019(5) 0.018(5) -0.014(4) -0.005(4) 0.011(4)
C65 0.027(5) 0.018(5) 0.011(4) -0.006(4) -0.007(4) 0.011(4)
C66 0.017(5) 0.018(5) 0.026(5) -0.010(4) -0.006(4) 0.003(4)
C67 0.024(5) 0.013(4) 0.021(5) -0.006(4) -0.010(4) 0.002(4)
C68 0.023(5) 0.014(4) 0.012(4) -0.004(4) -0.012(4) 0.011(4)
C69 0.025(5) 0.020(5) 0.020(5) -0.011(4) -0.004(4) 0.004(4)
C70 0.022(5) 0.019(5) 0.029(5) -0.017(4) -0.007(4) 0.000(4)
O1A 0.082(7) 0.128(10) 0.149(10) -0.086(9) -0.061(7) 0.022(7)
C2A 0.080(11) 0.081(12) 0.155(17) -0.065(12) -0.063(11) 0.007(9)
C3A 0.158(17) 0.059(10) 0.116(15) -0.040(11) -0.059(13) -0.002(10)
Cl1B 0.059(6) 0.060(6) 0.051(6) -0.020(5) -0.023(5) -0.011(5)
Cl2B 0.089(11) 0.109(11) 0.131(12) -0.014(9) -0.019(10) 0.041(9)
Cl3B 0.156(11) 0.135(10) 0.117(10) -0.079(7) -0.017(8) -0.013(8)
Cl1C 0.065(7) 0.062(6) 0.063(7) -0.040(6) -0.008(6) 0.005(6)
Cl2C 0.107(13) 0.088(11) 0.113(12) -0.052(9) -0.010(11) 0.034(10)
Cl3C 0.164(15) 0.112(11) 0.116(11) -0.094(9) -0.007(11) -0.001(10)

loop_
_atom_type_symbol
_atom_type_description
_atom_type_scat_dispersion_real
_atom_type_scat_dispersion_imag
_atom_type_scat_source
C C 0.0033 0.0016 'International Tables Vol C Tables 4.2.6.8 and 6.1.1.4'
H H 0.0000 0.0000 'International Tables Vol C Tables 4.2.6.8 and 6.1.1.4'
N N 0.0061 0.0033 'International Tables Vol C Tables 4.2.6.8 and 6.1.1.4'
O O 0.0106 0.0060 'International Tables Vol C Tables 4.2.6.8 and 6.1.1.4'
Cl Cl 0.1484 0.1585 'International Tables Vol C Tables 4.2.6.8 and 6.1.1.4'
Cs Cs -0.3680 2.1192 'International Tables Vol C Tables 4.2.6.8 and 6.1.1.4'

loop_
_geom_angle_atom_site_label_1
_geom_angle_atom_site_label_2
_geom_angle_atom_site_label_3
_geom_angle
_geom_angle_site_symmetry_1
_geom_angle_site_symmetry_3
O1A Cs1 O5 73.0(2) . .
O1A Cs1 O3 70.5(2) . .
O5 Cs1 O3 56.62(16) . .
O1A Cs1 Cl1C 153.1(4) . .
O5 Cs1 Cl1C 132.8(3) . .
O3 Cs1 Cl1C 114.4(3) . .
O1A Cs1 O6 122.4(2) . .
O5 Cs1 O6 61.33(15) . .
O3 Cs1 O6 55.93(14) . .
Cl1C Cs1 O6 75.8(3) . .
O1A Cs1 O1 115.3(2) . .
O5 Cs1 O1 86.43(17) . .
O3 Cs1 O1 140.30(15) . .
Cl1C Cs1 O1 78.6(3) . .
O6 Cs1 O1 95.70(15) . .
O1A Cs1 Cl1 88.8(2) . .
O5 Cs1 Cl1 161.70(12) . .
O3 Cs1 Cl1 119.96(11) . .
Cl1C Cs1 Cl1 65.5(3) . .
O6 Cs1 Cl1 134.17(12) . .
O1 Cs1 Cl1 99.68(12) . .
O1A Cs1 O2 120.4(2) . .
O5 Cs1 O2 52.06(15) . .
O3 Cs1 O2 93.37(13) . .
Cl1C Cs1 O2 86.2(3) . .
O6 Cs1 O2 50.87(13) . .
O1 Cs1 O2 48.52(14) . .
Cl1 Cs1 O2 142.52(10) . .
O1A Cs1 Cl1B 163.0(3) . .
O5 Cs1 Cl1B 123.6(3) . .
O3 Cs1 Cl1B 113.9(2) . .
Cl1C Cs1 Cl1B 9.9(3) . .
O6 Cs1 Cl1B 69.3(2) . .
O1 Cs1 Cl1B 72.6(2) . .
Cl1 Cs1 Cl1B 74.7(2) . .
O2 Cs1 Cl1B 76.4(2) . .
C13 Cs2 N4 110.9(3) 2_755 .
C13 Cs2 N3 170.7(3) 2_755 .
N4 Cs2 N3 60.07(19) . .
C13 Cs2 C11 165.0(3) 2_755 .
N4 Cs2 C11 83.9(2) . .
N3 Cs2 C11 23.85(18) . .
C13 Cs2 C14 150.1(3) 2_755 .
N4 Cs2 C14 55.1(2) . .
N3 Cs2 C14 23.68(18) . .
C11 Cs2 C14 38.7(2) . .
C13 Cs2 N2 124.6(2) 2_755 .
N4 Cs2 N2 88.27(19) . .
N3 Cs2 N2 60.00(18) . .
C11 Cs2 N2 55.5(2) . .
C14 Cs2 N2 83.7(2) . .
C13 Cs2 N1 88.9(2) 2_755 .
N4 Cs2 N1 58.58(18) . .
N3 Cs2 N1 87.89(19) . .
C11 Cs2 N1 101.2(2) . .
C14 Cs2 N1 101.4(2) . .
N2 Cs2 N1 56.95(17) . .
C13 Cs2 C12 148.0(3) 2_755 .
N4 Cs2 C12 92.2(2) . .
N3 Cs2 C12 37.36(19) . .
C11 Cs2 C12 22.0(2) . .
C14 Cs2 C12 37.8(2) . .
N2 Cs2 C12 76.0(2) . .
N1 Cs2 C12 122.6(2) . .
C13 Cs2 C16 115.2(3) 2_755 .
N4 Cs2 C16 22.55(18) . .
N3 Cs2 C16 55.7(2) . .
C11 Cs2 C16 77.7(2) . .
C14 Cs2 C16 41.1(2) . .
N2 Cs2 C16 102.0(2) . .
N1 Cs2 C16 81.1(2) . .
C12 Cs2 C16 78.4(2) . .
C13 Cs2 C13 142.31(15) 2_755 .
N4 Cs2 C13 75.9(2) . .
N3 Cs2 C13 37.04(19) . .
C11 Cs2 C13 37.1(2) . .
C14 Cs2 C13 22.33(19) . .
N2 Cs2 C13 91.8(2) . .
N1 Cs2 C13 122.8(2) . .
C12 Cs2 C13 23.1(2) . .
C16 Cs2 C13 58.2(2) . .
C13 Cs2 C17 76.9(2) 2_755 2_755
N4 Cs2 C17 172.0(3) . 2_755
N3 Cs2 C17 112.1(2) . 2_755
C11 Cs2 C17 88.2(2) . 2_755
C14 Cs2 C17 117.2(3) . 2_755
N2 Cs2 C17 88.6(2) . 2_755
N1 Cs2 C17 124.9(2) . 2_755
C12 Cs2 C17 79.9(2) . 2_755
C16 Cs2 C17 152.7(2) . 2_755
C13 Cs2 C17 96.8(2) . 2_755
C13 Cs2A C13 160.0(3) 2_755 .
C13 Cs2A C14 158.6(5) 2_755 .
C13 Cs2A C14 23.3(2) . .
C13 Cs2A C14 23.4(2) 2_755 2_755
C13 Cs2A C14 142.2(3) . 2_755
C14 Cs2A C14 160.6(3) . 2_755
C13 Cs2A C12 160.8(5) 2_755 .
C13 Cs2A C12 24.1(2) . .
C14 Cs2A C12 38.9(2) . .
C14 Cs2A C12 138.0(4) 2_755 .
C13 Cs2A N3 159.8(4) 2_755 .
C13 Cs2A N3 37.6(2) . .
C14 Cs2A N3 23.43(19) . .
C14 Cs2A N3 172.8(5) 2_755 .
C12 Cs2A N3 37.4(2) . .
C13 Cs2A C17 79.1(3) 2_755 2_755
C13 Cs2A C17 102.9(4) . 2_755
C14 Cs2A C17 121.7(4) . 2_755
C14 Cs2A C17 61.7(3) 2_755 2_755
C12 Cs2A C17 82.9(4) . 2_755
N3 Cs2A C17 111.3(4) . 2_755
C13 Cs2A N4 107.9(4) 2_755 .
C13 Cs2A N4 76.5(3) . .
C14 Cs2A N4 54.1(3) . .
C14 Cs2A N4 129.2(4) 2_755 .
C12 Cs2A N4 91.3(3) . .
N3 Cs2A N4 57.2(2) . .
C17 Cs2A N4 161.7(4) 2_755 .
C13 Cs2A C11 160.7(5) 2_755 .
C13 Cs2A C11 37.8(2) . .
C14 Cs2A C11 38.4(2) . .
C14 Cs2A C11 150.0(5) 2_755 .
C12 Cs2A C11 22.2(2) . .
N3 Cs2A C11 23.09(18) . .
C17 Cs2A C11 88.4(4) 2_755 .
N4 Cs2A C11 80.1(3) . .
C13 Cs2A C16 62.5(3) 2_755 2_755
C13 Cs2A C16 112.8(4) . 2_755
C14 Cs2A C16 135.5(4) . 2_755
C14 Cs2A C16 41.6(2) 2_755 2_755
C12 Cs2A C16 98.3(4) . 2_755
N3 Cs2A C16 131.8(4) . 2_755
C17 Cs2A C16 22.7(2) 2_755 2_755
N4 Cs2A C16 170.4(4) . 2_755
C11 Cs2A C16 108.7(4) . 2_755
C13 Cs2A C12 23.7(2) 2_755 2_755
C13 Cs2A C12 140.7(4) . 2_755
C14 Cs2A C12 135.6(5) . 2_755
C14 Cs2A C12 38.0(2) 2_755 2_755
C12 Cs2A C12 161.1(3) . 2_755
N3 Cs2A C12 148.8(4) . 2_755
C17 Cs2A C12 99.4(3) 2_755 2_755
N4 Cs2A C12 91.7(4) . 2_755
C11 Cs2A C12 171.8(4) . 2_755
C16 Cs2A C12 79.4(3) 2_755 2_755
C4 N1 C1 110.7(7) . .
C4 N1 Cs2 91.0(5) . .
C1 N1 Cs2 86.8(5) . .
C4 N1 H1 124.6 . .
C1 N1 H1 124.6 . .
Cs2 N1 H1 91.9 . .
C6 N2 C9 110.5(7) . .
C6 N2 Cs2 92.6(5) . .
C9 N2 Cs2 85.9(4) . .
C6 N2 H2 124.8 . .
C9 N2 H2 124.8 . .
Cs2 N2 H2 91.3 . .
C14 N3 C11 108.9(7) . .
C14 N3 Cs2 82.5(4) . .
C11 N3 Cs2 81.2(5) . .
C14 N3 Cs2A 74.9(5) . .
C11 N3 Cs2A 79.8(5) . .
C14 N3 H3 125.5 . .
C11 N3 H3 125.5 . .
Cs2 N3 H3 104.2 . .
Cs2A N3 H3 112.1 . .
C16 N4 C19 110.8(7) . .
C16 N4 Cs2 89.0(4) . .
C19 N4 Cs2 90.7(5) . .
C16 N4 Cs2A 81.0(5) . .
C19 N4 Cs2A 90.6(5) . .
Cs2 N4 Cs2A 8.7(2) . .
C16 N4 H4 124.6 . .
C19 N4 H4 124.6 . .
Cs2 N4 H4 90.2 . .
Cs2A N4 H4 97.4 . .
C30 O1 C33 117.2(8) . .
C30 O1 Cs1 89.2(5) . .
C33 O1 Cs1 102.7(6) . .
C35 O2 C34 110.8(6) . .
C35 O2 Cs1 138.0(4) . .
C34 O2 Cs1 111.2(5) . .
C50 O3 C63 111.6(6) . .
C50 O3 Cs1 144.1(4) . .
C63 O3 Cs1 103.0(4) . .
C65 O4 C64 117.2(6) . .
C43 O5 Cs1 158.9(5) . .
C57 O6 Cs1 165.8(5) . .
N1 C1 C2 106.0(8) . .
N1 C1 C20 122.8(7) . .
C2 C1 C20 131.0(8) . .
N1 C1 Cs2 71.2(4) . .
C2 C1 Cs2 95.7(5) . .
C20 C1 Cs2 103.2(5) . .
C3 C2 C1 107.5(8) . .
C3 C2 H2A 126.3 . .
C1 C2 H2A 126.3 . .
C4 C3 C2 110.5(8) . .
C4 C3 H3A 124.8 . .
C2 C3 H3A 124.8 . .
C3 C4 N1 105.3(8) . .
C3 C4 C5 132.7(8) . .
N1 C4 C5 122.0(7) . .
C3 C4 Cs2 92.6(5) . .
N1 C4 Cs2 67.7(4) . .
C5 C4 Cs2 105.6(5) . .
C4 C5 C6 110.4(7) . .
C4 C5 C27 110.8(7) . .
C6 C5 C27 109.7(7) . .
C4 C5 C21 108.1(7) . .
C6 C5 C21 109.3(7) . .
C27 C5 C21 108.5(7) . .
N2 C6 C7 107.2(8) . .
N2 C6 C5 122.2(8) . .
C7 C6 C5 130.6(8) . .
N2 C6 Cs2 66.4(4) . .
C7 C6 Cs2 92.9(5) . .
C5 C6 Cs2 105.5(5) . .
C6 C7 C8 107.7(8) . .
C6 C7 H7 126.1 . .
C8 C7 H7 126.1 . .
C9 C8 C7 107.8(8) . .
C9 C8 H8 126.1 . .
C7 C8 H8 126.1 . .
C8 C9 N2 106.8(7) . .
C8 C9 C10 131.1(8) . .
N2 C9 C10 122.1(7) . .
C8 C9 Cs2 95.4(5) . .
N2 C9 Cs2 71.7(4) . .
C10 C9 Cs2 99.3(5) . .
C9 C10 C11 110.6(7) . .
C9 C10 C23 110.3(7) . .
C11 C10 C23 111.6(7) . .
C9 C10 C22 108.4(7) . .
C11 C10 C22 107.9(7) . .
C23 C10 C22 108.0(8) . .
C12 C11 N3 108.3(7) . .
C12 C11 C10 131.5(8) . .
N3 C11 C10 120.1(8) . .
C12 C11 Cs2 84.8(5) . .
N3 C11 Cs2 75.0(4) . .
C10 C11 Cs2 108.7(5) . .
C12 C11 Cs2A 76.0(5) . .
N3 C11 Cs2A 77.1(5) . .
C10 C11 Cs2A 115.4(5) . .
C11 C12 C13 107.6(8) . .
C11 C12 Cs2A 81.8(5) . .
C13 C12 Cs2A 75.0(6) . .
C11 C12 Cs2A 99.4(6) . 2_755
C13 C12 Cs2A 62.8(5) . 2_755
C11 C12 Cs2 73.2(5) . .
C13 C12 Cs2 79.3(5) . .
C11 C12 Cs2 107.6(6) . 2_755
C13 C12 Cs2 59.9(5) . 2_755
C11 C12 H12 126.2 . .
C13 C12 H12 126.2 . .
Cs2A C12 H12 109.9 . .
Cs2A C12 H12 104.4 2_755 .
Cs2 C12 H12 113.7 . .
Cs2 C12 H12 99.7 2_755 .
C14 C13 C12 109.0(8) . .
C14 C13 Cs2A 89.7(6) . 2_755
C12 C13 Cs2A 93.5(6) . 2_755
C14 C13 Cs2 96.7(5) . 2_755
C12 C13 Cs2 97.6(6) . 2_755
C14 C13 Cs2A 79.3(5) . .
C12 C13 Cs2A 80.9(6) . .
C14 C13 Cs2 73.6(5) . .
C12 C13 Cs2 77.7(5) . .
C14 C13 H13 125.5 . .
C12 C13 H13 125.5 . .
Cs2A C13 H13 87.2 2_755 .
Cs2 C13 H13 77.7 2_755 .
Cs2A C13 H13 107.2 . .
Cs2 C13 H13 115.3 . .
C13 C14 N3 106.1(7) . .
C13 C14 C15 132.1(8) . .
N3 C14 C15 121.8(7) . .
C13 C14 Cs2A 77.3(5) . .
N3 C14 Cs2A 81.7(5) . .
C15 C14 Cs2A 107.7(5) . .
C13 C14 Cs2A 66.8(5) . 2_755
N3 C14 Cs2A 100.3(5) . 2_755
C15 C14 Cs2A 102.0(5) . 2_755
C13 C14 Cs2 84.1(5) . .
N3 C14 Cs2 73.8(4) . .
C15 C14 Cs2 107.7(5) . .
C13 C14 Cs2 61.4(5) . 2_755
N3 C14 Cs2 107.4(5) . 2_755
C15 C14 Cs2 101.1(5) . 2_755
C14 C15 C16 109.6(6) . .
C14 C15 C24 108.4(7) . .
C16 C15 C24 108.3(7) . .
C14 C15 C68 112.2(7) . .
C16 C15 C68 110.0(7) . .
C24 C15 C68 108.2(6) . .
N4 C16 C17 107.3(7) . .
N4 C16 C15 121.6(7) . .
C17 C16 C15 131.1(8) . .
N4 C16 Cs2A 93.6(5) . 2_755
C17 C16 Cs2A 77.5(6) . 2_755
C15 C16 Cs2A 98.1(5) . 2_755
N4 C16 Cs2A 76.6(4) . .
C17 C16 Cs2A 90.3(6) . .
C15 C16 Cs2A 100.1(5) . .
N4 C16 Cs2 68.4(4) . .
C17 C16 Cs2 95.6(5) . .
C15 C16 Cs2 101.5(5) . .
N4 C16 Cs2 100.9(5) . 2_755
C17 C16 Cs2 73.0(5) . 2_755
C15 C16 Cs2 96.2(5) . 2_755
C16 C17 C18 107.5(8) . .
C16 C17 Cs2A 79.8(5) . 2_755
C18 C17 Cs2A 93.6(6) . 2_755
C16 C17 Cs2 85.5(5) . 2_755
C18 C17 Cs2 98.2(6) . 2_755
C16 C17 Cs2A 68.6(5) . .
C18 C17 Cs2A 84.7(6) . .
C16 C17 H17 126.2 . .
C18 C17 H17 126.2 . .
Cs2A C17 H17 95.5 2_755 .
Cs2 C17 H17 86.9 2_755 .
Cs2A C17 H17 112.8 . .
C19 C18 C17 109.0(8) . .
C19 C18 Cs2A 89.6(6) . 2_755
C17 C18 Cs2A 65.0(6) . 2_755
C19 C18 H18 125.5 . .
C17 C18 H18 125.5 . .
Cs2A C18 H18 111.7 2_755 .
C18 C19 N4 105.4(8) . .
C18 C19 C20 131.4(9) . .
N4 C19 C20 123.0(7) . .
C18 C19 Cs2 94.4(6) . .
N4 C19 Cs2 66.7(4) . .
C20 C19 Cs2 106.4(5) . .
C18 C19 Cs2A 86.5(6) . .
N4 C19 Cs2A 67.9(5) . .
C20 C19 Cs2A 112.9(5) . .
C1 C20 C19 110.7(7) . .
C1 C20 C25 110.1(7) . .
C19 C20 C25 109.1(8) . .
C1 C20 C26 109.9(8) . .
C19 C20 C26 109.1(7) . .
C25 C20 C26 107.8(7) . .
C5 C21 H21A 109.5 . .
C5 C21 H21B 109.5 . .
H21A C21 H21B 109.5 . .
C5 C21 H21C 109.5 . .
H21A C21 H21C 109.5 . .
H21B C21 H21C 109.5 . .
C10 C22 H22A 109.5 . .
C10 C22 H22B 109.5 . .
H22A C22 H22B 109.5 . .
C10 C22 H22C 109.5 . .
H22A C22 H22C 109.5 . .
H22B C22 H22C 109.5 . .
C10 C23 H23A 109.5 . .
C10 C23 H23B 109.5 . .
H23A C23 H23B 109.5 . .
C10 C23 H23C 109.5 . .
H23A C23 H23C 109.5 . .
H23B C23 H23C 109.5 . .
C15 C24 H24A 109.5 . .
C15 C24 H24B 109.5 . .
H24A C24 H24B 109.5 . .
C15 C24 H24C 109.5 . .
H24A C24 H24C 109.5 . .
H24B C24 H24C 109.5 . .
C20 C25 H25A 109.5 . .
C20 C25 H25B 109.5 . .
H25A C25 H25B 109.5 . .
C20 C25 H25C 109.5 . .
H25A C25 H25C 109.5 . .
H25B C25 H25C 109.5 . .
C20 C26 H26A 109.5 . .
C20 C26 H26B 109.5 . .
H26A C26 H26B 109.5 . .
C20 C26 H26C 109.5 . .
H26A C26 H26C 109.5 . .
H26B C26 H26C 109.5 . .
C28 C27 C32 116.8(8) . .
C28 C27 C5 121.4(8) . .
C32 C27 C5 121.8(8) . .
C29 C28 C27 122.4(9) . .
C29 C28 H28 118.8 . .
C27 C28 H28 118.8 . .
C30 C29 C28 119.5(9) . .
C30 C29 Cs1 67.2(5) . .
C28 C29 Cs1 116.1(6) . .
C30 C29 H29 120.2 . .
C28 C29 H29 120.2 . .
Cs1 C29 H29 87.0 . .
C31 C30 C29 120.1(9) . .
C31 C30 O1 124.0(9) . .
C29 C30 O1 115.9(9) . .
C31 C30 Cs1 107.0(6) . .
C29 C30 Cs1 92.0(6) . .
O1 C30 Cs1 68.1(5) . .
C30 C31 C32 119.6(10) . .
C30 C31 H31 120.2 . .
C32 C31 H31 120.2 . .
C31 C32 C27 121.5(9) . .
C31 C32 H32 119.2 . .
C27 C32 H32 119.2 . .
O1 C33 C34 107.8(9) . .
O1 C33 Cs1 56.6(5) . .
C34 C33 Cs1 99.0(6) . .
O1 C33 H33A 110.2 . .
C34 C33 H33A 110.2 . .
Cs1 C33 H33A 150.8 . .
O1 C33 H33B 110.2 . .
C34 C33 H33B 110.2 . .
Cs1 C33 H33B 61.2 . .
H33A C33 H33B 108.5 . .
O2 C34 C33 111.0(8) . .
O2 C34 H34A 109.4 . .
C33 C34 H34A 109.4 . .
O2 C34 H34B 109.4 . .
C33 C34 H34B 109.4 . .
H34A C34 H34B 108.0 . .
C40 C35 C36 122.2(8) . .
C40 C35 O2 119.2(8) . .
C36 C35 O2 118.6(8) . .
C37 C36 C35 118.0(9) . .
C37 C36 C62 120.4(8) . .
C35 C36 C62 121.6(8) . .
C38 C37 C36 121.0(9) . .
C38 C37 H37 119.5 . .
C36 C37 H37 119.5 . .
C37 C38 C39 120.5(10) . .
C37 C38 H38 119.7 . .
C39 C38 H38 119.7 . .
C38 C39 C40 119.9(10) . .
C38 C39 H39 120.1 . .
C40 C39 H39 120.1 . .
C35 C40 C39 118.3(9) . .
C35 C40 C41 122.9(9) . .
C39 C40 C41 118.7(9) . .
C42 C41 C40 112.3(7) . .
C42 C41 H41A 109.1 . .
C40 C41 H41A 109.1 . .
C42 C41 H41B 109.1 . .
C40 C41 H41B 109.1 . .
H41A C41 H41B 107.9 . .
C47 C42 C43 117.7(9) . .
C47 C42 C41 121.5(9) . .
C43 C42 C41 120.8(9) . .
C44 C43 O5 120.3(8) . .
C44 C43 C42 121.6(8) . .
O5 C43 C42 118.1(9) . .
C43 C44 C45 118.6(8) . .
C43 C44 C48 120.6(9) . .
C45 C44 C48 120.7(9) . .
C46 C45 C44 120.4(9) . .
C46 C45 H45 119.8 . .
C44 C45 H45 119.8 . .
C45 C46 C47 120.0(9) . .
C45 C46 H46 120.0 . .
C47 C46 H46 120.0 . .
C46 C47 C42 121.8(9) . .
C46 C47 H47 119.1 . .
C42 C47 H47 119.1 . .
C49 C48 C44 110.7(8) . .
C49 C48 H48A 109.5 . .
C44 C48 H48A 109.5 . .
C49 C48 H48B 109.5 . .
C44 C48 H48B 109.5 . .
H48A C48 H48B 108.1 . .
C54 C49 C50 116.2(8) . .
C54 C49 C48 121.0(9) . .
C50 C49 C48 122.7(9) . .
O3 C50 C51 118.9(8) . .
O3 C50 C49 118.5(8) . .
C51 C50 C49 122.4(8) . .
C52 C51 C50 117.7(8) . .
C52 C51 C55 119.5(8) . .
C50 C51 C55 122.8(8) . .
C53 C52 C51 121.6(9) . .
C53 C52 H52 119.2 . .
C51 C52 H52 119.2 . .
C54 C53 C52 119.8(9) . .
C54 C53 H53 120.1 . .
C52 C53 H53 120.1 . .
C53 C54 C49 122.1(9) . .
C53 C54 H54 119.0 . .
C49 C54 H54 119.0 . .
C56 C55 C51 110.1(7) . .
C56 C55 H55A 109.6 . .
C51 C55 H55A 109.6 . .
C56 C55 H55B 109.6 . .
C51 C55 H55B 109.6 . .
H55A C55 H55B 108.2 . .
C61 C56 C57 118.3(8) . .
C61 C56 C55 121.9(8) . .
C57 C56 C55 119.8(8) . .
C58 C57 O6 118.7(8) . .
C58 C57 C56 122.2(8) . .
O6 C57 C56 119.1(8) . .
C57 C58 C59 116.7(9) . .
C57 C58 C62 121.4(8) . .
C59 C58 C62 121.7(9) . .
C60 C59 C58 122.3(9) . .
C60 C59 H59 118.8 . .
C58 C59 H59 118.8 . .
C59 C60 C61 119.2(9) . .
C59 C60 H60 120.4 . .
C61 C60 H60 120.4 . .
C56 C61 C60 121.3(9) . .
C56 C61 H61 119.4 . .
C60 C61 H61 119.4 . .
C58 C62 C36 111.0(8) . .
C58 C62 H62A 109.4 . .
C36 C62 H62A 109.4 . .
C58 C62 H62B 109.4 . .
C36 C62 H62B 109.4 . .
H62A C62 H62B 108.0 . .
O3 C63 C64 113.6(7) . .
O3 C63 Cs1 55.3(4) . .
C64 C63 Cs1 120.8(5) . .
O3 C63 H63A 108.8 . .
C64 C63 H63A 108.8 . .
Cs1 C63 H63A 54.2 . .
O3 C63 H63B 108.8 . .
C64 C63 H63B 108.8 . .
Cs1 C63 H63B 130.2 . .
H63A C63 H63B 107.7 . .
O4 C64 C63 113.9(7) . .
O4 C64 H64A 108.8 . .
C63 C64 H64A 108.8 . .
O4 C64 H64B 108.8 . .
C63 C64 H64B 108.8 . .
H64A C64 H64B 107.7 . .
C70 C65 O4 124.6(8) . .
C70 C65 C66 120.2(8) . .
O4 C65 C66 115.2(7) . .
C67 C66 C65 119.8(8) . .
C67 C66 H66 120.1 . .
C65 C66 H66 120.1 . .
C66 C67 C68 122.0(8) . .
C66 C67 H67 119.0 . .
C68 C67 H67 119.0 . .
C67 C68 C69 116.9(8) . .
C67 C68 C15 122.6(8) . .
C69 C68 C15 120.5(7) . .
C70 C69 C68 122.8(8) . .
C70 C69 H69 118.6 . .
C68 C69 H69 118.6 . .
C65 C70 C69 118.3(8) . .
C65 C70 H70 120.9 . .
C69 C70 H70 120.9 . .
C2A O1A Cs1 124.3(10) . .
O1A C2A C3A 109.2(13) . .
O1A C2A H2A1 109.8 . .
C3A C2A H2A1 109.8 . .
O1A C2A H2A2 109.8 . .
C3A C2A H2A2 109.8 . .
H2A1 C2A H2A2 108.3 . .
C2A C3A Cs1 84.0(9) . .
C2A C3A H3AA 110.0 . .
Cs1 C3A H3AA 159.6 . .
C2A C3A H3AB 109.3 . .
Cs1 C3A H3AB 50.6 . .
H3AA C3A H3AB 109.5 . .
C2A C3A H3AC 109.1 . .
Cs1 C3A H3AC 78.1 . .
H3AA C3A H3AC 109.5 . .
H3AB C3A H3AC 109.5 . .
C1B Cl1B Cs1 100.9(6) . .
C1B Cl3B Cs1 94.7(6) . .
Cl2B C1B Cl3B 112.3(9) . .
Cl2B C1B Cl1B 112.3(8) . .
Cl3B C1B Cl1B 111.3(8) . .
Cl2B C1B H1B 106.8 . .
Cl3B C1B H1B 106.8 . .
Cl1B C1B H1B 106.8 . .
C1C Cl1C Cs1 114.0(8) . .
Cl1C C1C Cl3C 114.4(9) . .
Cl1C C1C Cl2C 114.5(9) . .
Cl3C C1C Cl2C 112.9(9) . .
Cl1C C1C H1C 104.5 . .
Cl3C C1C H1C 104.5 . .
Cl2C C1C H1C 104.5 . .

loop_
_geom_bond_atom_site_label_1
_geom_bond_atom_site_label_2
_geom_bond_distance
_geom_bond_site_symmetry_2
Cs1 O1A 3.019(12) .
Cs1 O5 3.158(6) .
Cs1 O3 3.231(6) .
Cs1 Cl1C 3.283(16) .
Cs1 O6 3.304(6) .
Cs1 O1 3.328(7) .
Cs1 Cl1 3.356(2) .
Cs1 O2 3.662(6) .
Cs1 Cl1B 3.705(12) .
Cs1 H3AB 3.3240 .
Cs2 C13 3.217(11) 2_755
Cs2 N4 3.325(9) .
Cs2 N3 3.344(9) .
Cs2 C11 3.421(10) .
Cs2 C14 3.451(10) .
Cs2 N2 3.468(8) .
Cs2 N1 3.508(8) .
Cs2 C12 3.559(11) .
Cs2 C16 3.576(10) .
Cs2 C13 3.579(11) .
Cs2 C17 3.590(11) 2_755
Cs2A C13 3.162(15) 2_755
Cs2A C13 3.370(14) .
Cs2A C14 3.394(14) .
Cs2A C14 3.439(14) 2_755
Cs2A C12 3.445(15) .
Cs2A N3 3.479(13) .
Cs2A C17 3.489(16) 2_755
Cs2A N4 3.498(14) .
Cs2A C11 3.514(14) .
Cs2A C16 3.518(14) 2_755
Cs2A C12 3.547(15) 2_755
N1 C4 1.378(10) .
N1 C1 1.386(11) .
N1 H1 0.8800 .
N2 C6 1.356(11) .
N2 C9 1.388(11) .
N2 H2 0.8800 .
N3 C14 1.398(10) .
N3 C11 1.400(10) .
N3 H3 0.8800 .
N4 C16 1.371(10) .
N4 C19 1.389(11) .
N4 H4 0.8800 .
O1 C30 1.389(11) .
O1 C33 1.411(12) .
O2 C35 1.414(10) .
O2 C34 1.434(11) .
O3 C50 1.394(10) .
O3 C63 1.451(10) .
O4 C65 1.396(9) .
O4 C64 1.444(10) .
O5 C43 1.384(10) .
O6 C57 1.395(10) .
C1 C2 1.389(12) .
C1 C20 1.505(12) .
C2 C3 1.377(12) .
C2 H2A 0.9500 .
C3 C4 1.371(12) .
C3 H3A 0.9500 .
C4 C5 1.509(12) .
C5 C6 1.527(13) .
C5 C27 1.547(12) .
C5 C21 1.562(12) .
C6 C7 1.376(12) .
C7 C8 1.418(13) .
C7 H7 0.9500 .
C8 C9 1.365(11) .
C8 H8 0.9500 .
C9 C10 1.524(12) .
C10 C11 1.527(12) .
C10 C23 1.537(13) .
C10 C22 1.554(12) .
C11 C12 1.339(12) .
C12 C13 1.427(12) .
C12 Cs2A 3.547(15) 2_755
C12 Cs2 3.686(11) 2_755
C12 H12 0.9500 .
C13 C14 1.367(12) .
C13 Cs2A 3.162(15) 2_755
C13 Cs2 3.217(11) 2_755
C13 H13 0.9500 .
C14 C15 1.495(12) .
C14 Cs2A 3.439(14) 2_755
C14 Cs2 3.639(10) 2_755
C15 C16 1.526(12) .
C15 C24 1.542(11) .
C15 C68 1.559(11) .
C16 C17 1.379(12) .
C16 Cs2A 3.518(14) 2_755
C16 Cs2 3.743(10) 2_755
C17 C18 1.405(13) .
C17 Cs2A 3.489(16) 2_755
C17 Cs2 3.590(11) 2_755
C17 H17 0.9500 .
C18 C19 1.389(13) .
C18 Cs2A 3.843(16) 2_755
C18 H18 0.9500 .
C19 C20 1.516(13) .
C20 C25 1.532(12) .
C20 C26 1.561(13) .
C21 H21A 0.9800 .
C21 H21B 0.9800 .
C21 H21C 0.9800 .
C22 H22A 0.9800 .
C22 H22B 0.9800 .
C22 H22C 0.9800 .
C23 H23A 0.9800 .
C23 H23B 0.9800 .
C23 H23C 0.9800 .
C24 H24A 0.9800 .
C24 H24B 0.9800 .
C24 H24C 0.9800 .
C25 H25A 0.9800 .
C25 H25B 0.9800 .
C25 H25C 0.9800 .
C26 H26A 0.9800 .
C26 H26B 0.9800 .
C26 H26C 0.9800 .
C27 C28 1.390(12) .
C27 C32 1.399(13) .
C28 C29 1.381(12) .
C28 H28 0.9500 .
C29 C30 1.382(13) .
C29 H29 0.9500 .
C30 C31 1.382(14) .
C31 C32 1.393(13) .
C31 H31 0.9500 .
C32 H32 0.9500 .
C33 C34 1.516(13) .
C33 H33A 0.9900 .
C33 H33B 0.9900 .
C34 H34A 0.9900 .
C34 H34B 0.9900 .
C35 C40 1.371(13) .
C35 C36 1.392(12) .
C36 C37 1.378(13) .
C36 C62 1.525(13) .
C37 C38 1.362(14) .
C37 H37 0.9500 .
C38 C39 1.385(14) .
C38 H38 0.9500 .
C39 C40 1.392(13) .
C39 H39 0.9500 .
C40 C41 1.524(13) .
C41 C42 1.505(13) .
C41 H41A 0.9900 .
C41 H41B 0.9900 .
C42 C47 1.388(12) .
C42 C43 1.405(12) .
C43 C44 1.380(13) .
C44 C45 1.411(13) .
C44 C48 1.528(13) .
C45 C46 1.371(12) .
C45 H45 0.9500 .
C46 C47 1.377(13) .
C46 H46 0.9500 .
C47 H47 0.9500 .
C48 C49 1.502(12) .
C48 H48A 0.9900 .
C48 H48B 0.9900 .
C49 C54 1.404(12) .
C49 C50 1.414(12) .
C50 C51 1.400(12) .
C51 C52 1.384(12) .
C51 C55 1.523(12) .
C52 C53 1.382(13) .
C52 H52 0.9500 .
C53 C54 1.368(13) .
C53 H53 0.9500 .
C54 H54 0.9500 .
C55 C56 1.515(12) .
C55 H55A 0.9900 .
C55 H55B 0.9900 .
C56 C61 1.359(12) .
C56 C57 1.410(12) .
C57 C58 1.380(12) .
C58 C59 1.394(12) .
C58 C62 1.510(13) .
C59 C60 1.366(13) .
C59 H59 0.9500 .
C60 C61 1.386(13) .
C60 H60 0.9500 .
C61 H61 0.9500 .
C62 H62A 0.9900 .
C62 H62B 0.9900 .
C63 C64 1.495(11) .
C63 H63A 0.9900 .
C63 H63B 0.9900 .
C64 H64A 0.9900 .
C64 H64B 0.9900 .
C65 C70 1.381(12) .
C65 C66 1.393(12) .
C66 C67 1.372(11) .
C66 H66 0.9500 .
C67 C68 1.383(11) .
C67 H67 0.9500 .
C68 C69 1.392(11) .
C69 C70 1.389(11) .
C69 H69 0.9500 .
C70 H70 0.9500 .
O1A C2A 1.413(15) .
C2A C3A 1.53(2) .
C2A H2A1 0.9900 .
C2A H2A2 0.9900 .
C3A H3AA 0.9600 .
C3A H3AB 0.9601 .
C3A H3AC 0.9601 .
Cl1B C1B 1.692(11) .
Cl2B C1B 1.678(11) .
Cl3B C1B 1.686(11) .
C1B H1B 1.0000 .
Cl1C C1C 1.665(11) .
Cl2C C1C 1.676(11) .
Cl3C C1C 1.674(11) .
C1C H1C 1.0000 .

loop_
_geom_hbond_atom_site_label_D
_geom_hbond_atom_site_label_H
_geom_hbond_atom_site_label_A
_geom_hbond_distance_DH
_geom_hbond_distance_HA
_geom_hbond_distance_DA
_geom_hbond_angle_DHA
N1 H1 Cl1 0.88 2.41 3.285(7) 176
N2 H2 Cl1 0.88 2.44 3.323(7) 177
N3 H3 Cl1 0.88 2.47 3.316(7) 162
N4 H4 Cl1 0.88 2.42 3.304(7) 178

loop_
_geom_torsion_atom_site_label_1
_geom_torsion_atom_site_label_2
_geom_torsion_atom_site_label_3
_geom_torsion_atom_site_label_4
_geom_torsion
_geom_torsion_site_symmetry_1
_geom_torsion_site_symmetry_4
Cs2A Cs2 N1 C4 128(4) . .
C13 Cs2 N1 C4 65.3(5) 2_755 .
N4 Cs2 N1 C4 -179.2(5) . .
N3 Cs2 N1 C4 -123.5(5) . .
C11 Cs2 N1 C4 -103.6(5) . .
C14 Cs2 N1 C4 -143.1(5) . .
N2 Cs2 N1 C4 -68.4(5) . .
C12 Cs2 N1 C4 -108.9(5) . .
C16 Cs2 N1 C4 -179.0(5) . .
C13 Cs2 N1 C4 -136.4(5) . .
C17 Cs2 N1 C4 -7.8(6) 2_755 .
C13 Cs2 N1 C1 -45.4(5) 2_755 .
N4 Cs2 N1 C1 70.1(5) . .
N3 Cs2 N1 C1 125.8(5) . .
C11 Cs2 N1 C1 145.7(5) . .
C14 Cs2 N1 C1 106.2(5) . .
N2 Cs2 N1 C1 -179.1(5) . .
C12 Cs2 N1 C1 140.4(5) . .
C16 Cs2 N1 C1 70.3(5) . .
C13 Cs2 N1 C1 112.9(5) . .
C17 Cs2 N1 C1 -118.5(5) 2_755 .
C13 Cs2 N2 C6 7.5(6) 2_755 .
N4 Cs2 N2 C6 121.9(5) . .
N3 Cs2 N2 C6 177.9(6) . .
C11 Cs2 N2 C6 -154.3(6) . .
C14 Cs2 N2 C6 176.9(5) . .
N1 Cs2 N2 C6 68.9(5) . .
C12 Cs2 N2 C6 -145.4(5) . .
C16 Cs2 N2 C6 139.9(5) . .
C13 Cs2 N2 C6 -162.3(5) . .
C17 Cs2 N2 C6 -65.5(5) 2_755 .
C13 Cs2 N2 C9 117.9(5) 2_755 .
N4 Cs2 N2 C9 -127.7(5) . .
N3 Cs2 N2 C9 -71.7(4) . .
C11 Cs2 N2 C9 -43.9(4) . .
C14 Cs2 N2 C9 -72.7(5) . .
N1 Cs2 N2 C9 179.3(5) . .
C12 Cs2 N2 C9 -35.0(4) . .
C16 Cs2 N2 C9 -109.7(5) . .
C13 Cs2 N2 C9 -51.9(5) . .
C17 Cs2 N2 C9 44.9(5) 2_755 .
N4 Cs2 N3 C14 -70.6(4) . .
C11 Cs2 N3 C14 110.6(7) . .
N2 Cs2 N3 C14 -177.6(5) . .
N1 Cs2 N3 C14 -125.1(5) . .
C12 Cs2 N3 C14 75.3(5) . .
C16 Cs2 N3 C14 -44.4(4) . .
C13 Cs2 N3 C14 36.7(5) . .
C17 Cs2 N3 C14 107.8(5) 2_755 .
N4 Cs2 N3 C11 178.8(5) . .
C14 Cs2 N3 C11 -110.6(7) . .
N2 Cs2 N3 C11 71.8(5) . .
N1 Cs2 N3 C11 124.3(5) . .
C12 Cs2 N3 C11 -35.3(5) . .
C16 Cs2 N3 C11 -155.0(5) . .
C13 Cs2 N3 C11 -73.9(5) . .
C17 Cs2 N3 C11 -2.8(5) 2_755 .
N4 Cs2 N3 Cs2A -101(2) . .
C11 Cs2 N3 Cs2A 81(2) . .
C14 Cs2 N3 Cs2A -30(2) . .
N2 Cs2 N3 Cs2A 152(2) . .
N1 Cs2 N3 Cs2A -155(2) . .
C12 Cs2 N3 Cs2A 45(2) . .
C16 Cs2 N3 Cs2A -74(2) . .
C13 Cs2 N3 Cs2A 7(2) . .
C17 Cs2 N3 Cs2A 78(2) 2_755 .
Cs2 Cs2A N3 C14 -149(2) . .
C13 Cs2A N3 C14 -120.6(15) 2_755 .
C13 Cs2A N3 C14 37.9(5) . .
C12 Cs2A N3 C14 78.1(5) . .
C17 Cs2A N3 C14 121.4(5) 2_755 .
N4 Cs2A N3 C14 -74.5(5) . .
C11 Cs2A N3 C14 113.0(7) . .
C16 Cs2A N3 C14 109.9(6) 2_755 .
C12 Cs2A N3 C14 -69.8(8) 2_755 .
Cs2 Cs2A N3 C11 98(2) . .
C13 Cs2A N3 C11 126.4(15) 2_755 .
C13 Cs2A N3 C11 -75.1(5) . .
C14 Cs2A N3 C11 -113.0(7) . .
C12 Cs2A N3 C11 -34.9(5) . .
C17 Cs2A N3 C11 8.4(5) 2_755 .
N4 Cs2A N3 C11 172.5(5) . .
C16 Cs2A N3 C11 -3.0(6) 2_755 .
C12 Cs2A N3 C11 177.2(7) 2_755 .
C13 Cs2A N3 Cs2 28.4(12) 2_755 .
C13 Cs2A N3 Cs2 -173(2) . .
C14 Cs2A N3 Cs2 149(2) . .
C12 Cs2A N3 Cs2 -133(2) . .
C17 Cs2A N3 Cs2 -90(2) 2_755 .
N4 Cs2A N3 Cs2 74(2) . .
C11 Cs2A N3 Cs2 -98(2) . .
C16 Cs2A N3 Cs2 -101(2) 2_755 .
C12 Cs2A N3 Cs2 79(2) 2_755 .
C13 Cs2 N4 C16 -105.5(5) 2_755 .
N3 Cs2 N4 C16 71.9(5) . .
C11 Cs2 N4 C16 72.4(5) . .
C14 Cs2 N4 C16 44.4(4) . .
N2 Cs2 N4 C16 127.8(5) . .
N1 Cs2 N4 C16 179.4(5) . .
C12 Cs2 N4 C16 52.0(5) . .
C13 Cs2 N4 C16 35.5(5) . .
C13 Cs2 N4 C19 5.2(5) 2_755 .
N3 Cs2 N4 C19 -177.4(5) . .
C11 Cs2 N4 C19 -176.9(5) . .
C14 Cs2 N4 C19 155.1(5) . .
N2 Cs2 N4 C19 -121.4(5) . .
N1 Cs2 N4 C19 -69.8(5) . .
C12 Cs2 N4 C19 162.7(5) . .
C16 Cs2 N4 C19 110.7(7) . .
C13 Cs2 N4 C19 146.2(5) . .
C13 Cs2 N4 Cs2A -84(2) 2_755 .
N3 Cs2 N4 Cs2A 94(2) . .
C11 Cs2 N4 Cs2A 94(2) . .
C14 Cs2 N4 Cs2A 66.0(19) . .
N2 Cs2 N4 Cs2A 149(2) . .
N1 Cs2 N4 Cs2A -159(2) . .
C12 Cs2 N4 Cs2A 73.6(19) . .
C16 Cs2 N4 Cs2A 22(2) . .
C13 Cs2 N4 Cs2A 57.2(19) . .
Cs2 Cs2A N4 C16 158(2) . .
C13 Cs2A N4 C16 -118.7(5) 2_755 .
C13 Cs2A N4 C16 41.0(5) . .
C14 Cs2A N4 C16 48.2(5) . .
C14 Cs2A N4 C16 -107.6(6) 2_755 .
C12 Cs2A N4 C16 60.2(5) . .
N3 Cs2A N4 C16 76.4(5) . .
C17 Cs2A N4 C16 131.1(13) 2_755 .
C11 Cs2A N4 C16 79.4(5) . .
C12 Cs2A N4 C16 -101.1(5) 2_755 .
Cs2 Cs2A N4 C19 -91(2) . .
C13 Cs2A N4 C19 -7.8(6) 2_755 .
C13 Cs2A N4 C19 151.9(5) . .
C14 Cs2A N4 C19 159.1(5) . .
C14 Cs2A N4 C19 3.3(7) 2_755 .
C12 Cs2A N4 C19 171.1(5) . .
N3 Cs2A N4 C19 -172.6(5) . .
C17 Cs2A N4 C19 -118.0(13) 2_755 .
C11 Cs2A N4 C19 -169.7(5) . .
C12 Cs2A N4 C19 9.8(5) 2_755 .
C13 Cs2A N4 Cs2 83.2(19) 2_755 .
C13 Cs2A N4 Cs2 -117(2) . .
C14 Cs2A N4 Cs2 -110(2) . .
C14 Cs2A N4 Cs2 94(2) 2_755 .
C12 Cs2A N4 Cs2 -98(2) . .
N3 Cs2A N4 Cs2 -82(2) . .
C17 Cs2A N4 Cs2 -27.0(12) 2_755 .
C11 Cs2A N4 Cs2 -79(2) . .
C12 Cs2A N4 Cs2 101(2) 2_755 .
O1A Cs1 O1 C30 -84.4(6) . .
O5 Cs1 O1 C30 -153.7(6) . .
O3 Cs1 O1 C30 -174.0(5) . .
Cl1C Cs1 O1 C30 71.3(6) . .
O6 Cs1 O1 C30 145.6(5) . .
Cl1 Cs1 O1 C30 8.9(6) . .
O2 Cs1 O1 C30 166.4(6) . .
Cl1B Cs1 O1 C30 79.4(6) . .
C63 Cs1 O1 C30 -149.5(6) . .
C3A Cs1 O1 C30 -84.8(6) . .
O1A Cs1 O1 C33 157.9(6) . .
O5 Cs1 O1 C33 88.6(6) . .
O3 Cs1 O1 C33 68.3(6) . .
Cl1C Cs1 O1 C33 -46.4(6) . .
O6 Cs1 O1 C33 27.9(6) . .
Cl1 Cs1 O1 C33 -108.8(5) . .
C30 Cs1 O1 C33 -117.7(8) . .
O2 Cs1 O1 C33 48.7(5) . .
Cl1B Cs1 O1 C33 -38.3(6) . .
C63 Cs1 O1 C33 92.8(7) . .
C3A Cs1 O1 C33 157.5(6) . .
O1A Cs1 O2 C35 62.7(8) . .
O5 Cs1 O2 C35 35.2(7) . .
O3 Cs1 O2 C35 -6.7(8) . .
Cl1C Cs1 O2 C35 -121.0(8) . .
O6 Cs1 O2 C35 -46.2(7) . .
O1 Cs1 O2 C35 160.9(8) . .
Cl1 Cs1 O2 C35 -160.7(7) . .
C30 Cs1 O2 C35 166.4(8) . .
Cl1B Cs1 O2 C35 -120.5(8) . .
C63 Cs1 O2 C35 -2.7(8) . .
C3A Cs1 O2 C35 93.2(8) . .
O1A Cs1 O2 C34 -116.7(6) . .
O5 Cs1 O2 C34 -144.2(6) . .
O3 Cs1 O2 C34 174.0(6) . .
Cl1C Cs1 O2 C34 59.7(6) . .
O6 Cs1 O2 C34 134.4(6) . .
O1 Cs1 O2 C34 -18.5(6) . .
Cl1 Cs1 O2 C34 19.9(7) . .
C30 Cs1 O2 C34 -12.9(6) . .
Cl1B Cs1 O2 C34 60.2(6) . .
C63 Cs1 O2 C34 177.9(6) . .
C3A Cs1 O2 C34 -86.1(6) . .
O1A Cs1 O3 C50 -115.2(9) . .
O5 Cs1 O3 C50 -33.1(8) . .
Cl1C Cs1 O3 C50 93.3(9) . .
O6 Cs1 O3 C50 42.5(8) . .
O1 Cs1 O3 C50 -8.7(10) . .
Cl1 Cs1 O3 C50 168.1(8) . .
C30 Cs1 O3 C50 -16.5(13) . .
O2 Cs1 O3 C50 6.0(9) . .
Cl1B Cs1 O3 C50 82.5(9) . .
C63 Cs1 O3 C50 -164.2(11) . .
C3A Cs1 O3 C50 -89.5(9) . .
O1A Cs1 O3 C63 49.1(5) . .
O5 Cs1 O3 C63 131.1(5) . .
Cl1C Cs1 O3 C63 -102.4(5) . .
O6 Cs1 O3 C63 -153.2(5) . .
O1 Cs1 O3 C63 155.6(4) . .
Cl1 Cs1 O3 C63 -27.7(5) . .
C30 Cs1 O3 C63 147.7(7) . .
O2 Cs1 O3 C63 170.2(5) . .
Cl1B Cs1 O3 C63 -113.2(5) . .
C3A Cs1 O3 C63 74.7(5) . .
O1A Cs1 O5 C43 -23.6(16) . .
O3 Cs1 O5 C43 -101.1(16) . .
Cl1C Cs1 O5 C43 165.2(15) . .
O6 Cs1 O5 C43 -167.3(16) . .
O1 Cs1 O5 C43 94.3(16) . .
Cl1 Cs1 O5 C43 -16.1(18) . .
C30 Cs1 O5 C43 83.9(16) . .
O2 Cs1 O5 C43 131.8(16) . .
Cl1B Cs1 O5 C43 160.6(15) . .
C63 Cs1 O5 C43 -84.1(16) . .
C3A Cs1 O5 C43 17.0(16) . .
O1A Cs1 O6 C57 119(2) . .
O5 Cs1 O6 C57 161(2) . .
O3 Cs1 O6 C57 94(2) . .
Cl1C Cs1 O6 C57 -39(2) . .
O1 Cs1 O6 C57 -116(2) . .
Cl1 Cs1 O6 C57 -7(2) . .
C30 Cs1 O6 C57 -102(2) . .
O2 Cs1 O6 C57 -136(2) . .
Cl1B Cs1 O6 C57 -47(2) . .
C63 Cs1 O6 C57 84(2) . .
C3A Cs1 O6 C57 166(2) . .
C4 N1 C1 C2 0.9(9) . .
Cs2 N1 C1 C2 90.7(6) . .
C4 N1 C1 C20 176.3(7) . .
Cs2 N1 C1 C20 -93.8(8) . .
C4 N1 C1 Cs2 -89.8(6) . .
C13 Cs2 C1 N1 132.1(5) 2_755 .
N4 Cs2 C1 N1 -95.3(5) . .
N3 Cs2 C1 N1 -55.5(5) . .
C11 Cs2 C1 N1 -39.1(5) . .
C14 Cs2 C1 N1 -79.1(5) . .
N2 Cs2 C1 N1 0.7(4) . .
C12 Cs2 C1 N1 -53.3(6) . .
C16 Cs2 C1 N1 -105.1(5) . .
C13 Cs2 C1 N1 -82.6(5) . .
C17 Cs2 C1 N1 78.3(5) 2_755 .
C13 Cs2 C1 C2 27.1(6) 2_755 .
N4 Cs2 C1 C2 159.7(6) . .
N3 Cs2 C1 C2 -160.5(6) . .
C11 Cs2 C1 C2 -144.1(6) . .
C14 Cs2 C1 C2 175.9(6) . .
N2 Cs2 C1 C2 -104.2(6) . .
N1 Cs2 C1 C2 -105.0(8) . .
C12 Cs2 C1 C2 -158.3(6) . .
C16 Cs2 C1 C2 149.9(6) . .
C13 Cs2 C1 C2 172.4(5) . .
C17 Cs2 C1 C2 -26.7(7) 2_755 .
C13 Cs2 C1 C20 -107.4(6) 2_755 .
N4 Cs2 C1 C20 25.2(5) . .
N3 Cs2 C1 C20 65.0(5) . .
C11 Cs2 C1 C20 81.5(6) . .
C14 Cs2 C1 C20 41.4(6) . .
N2 Cs2 C1 C20 121.3(5) . .
N1 Cs2 C1 C20 120.6(8) . .
C12 Cs2 C1 C20 67.2(7) . .
C16 Cs2 C1 C20 15.4(5) . .
C13 Cs2 C1 C20 37.9(6) . .
C17 Cs2 C1 C20 -161.1(5) 2_755 .
N1 C1 C2 C3 -1.8(9) . .
C20 C1 C2 C3 -176.8(9) . .
Cs2 C1 C2 C3 70.2(7) . .
C1 C2 C3 C4 2.2(10) . .
C2 C3 C4 N1 -1.7(10) . .
C2 C3 C4 C5 176.7(9) . .
C2 C3 C4 Cs2 -69.3(7) . .
C1 N1 C4 C3 0.5(9) . .
Cs2 N1 C4 C3 -86.5(6) . .
C1 N1 C4 C5 -178.1(7) . .
Cs2 N1 C4 C5 95.0(7) . .
C1 N1 C4 Cs2 87.0(6) . .
C13 Cs2 C4 C3 -7.4(6) 2_755 .
N4 Cs2 C4 C3 106.1(6) . .
N3 Cs2 C4 C3 163.2(5) . .
C11 Cs2 C4 C3 -173.1(5) . .
C14 Cs2 C4 C3 147.3(5) . .
N2 Cs2 C4 C3 -158.0(6) . .
N1 Cs2 C4 C3 105.5(8) . .
C12 Cs2 C4 C3 -168.7(5) . .
C16 Cs2 C4 C3 106.5(6) . .
C13 Cs2 C4 C3 162.9(6) . .
C17 Cs2 C4 C3 -81.1(6) 2_755 .
C13 Cs2 C4 N1 -112.8(5) 2_755 .
N4 Cs2 C4 N1 0.7(5) . .
N3 Cs2 C4 N1 57.7(5) . .
C11 Cs2 C4 N1 81.4(5) . .
C14 Cs2 C4 N1 41.8(5) . .
N2 Cs2 C4 N1 96.5(5) . .
C12 Cs2 C4 N1 85.8(5) . .
C16 Cs2 C4 N1 1.0(5) . .
C13 Cs2 C4 N1 57.4(6) . .
C17 Cs2 C4 N1 173.4(5) 2_755 .
C13 Cs2 C4 C5 128.4(5) 2_755 .
N4 Cs2 C4 C5 -118.1(5) . .
N3 Cs2 C4 C5 -61.0(5) . .
C11 Cs2 C4 C5 -37.3(6) . .
C14 Cs2 C4 C5 -76.9(6) . .
N2 Cs2 C4 C5 -22.2(5) . .
N1 Cs2 C4 C5 -118.7(7) . .
C12 Cs2 C4 C5 -32.9(6) . .
C16 Cs2 C4 C5 -117.7(5) . .
C13 Cs2 C4 C5 -61.3(6) . .
C17 Cs2 C4 C5 54.7(5) 2_755 .
C3 C4 C5 C6 106.9(11) . .
N1 C4 C5 C6 -75.0(10) . .
Cs2 C4 C5 C6 -1.8(8) . .
C3 C4 C5 C27 -131.4(10) . .
N1 C4 C5 C27 46.7(10) . .
Cs2 C4 C5 C27 119.9(6) . .
C3 C4 C5 C21 -12.6(13) . .
N1 C4 C5 C21 165.5(7) . .
Cs2 C4 C5 C21 -121.4(6) . .
C9 N2 C6 C7 -1.1(9) . .
Cs2 N2 C6 C7 85.5(6) . .
C9 N2 C6 C5 179.3(7) . .
Cs2 N2 C6 C5 -94.1(7) . .
C9 N2 C6 Cs2 -86.6(6) . .
C4 C5 C6 N2 73.4(10) . .
C27 C5 C6 N2 -48.9(10) . .
C21 C5 C6 N2 -167.7(7) . .
C4 C5 C6 C7 -106.0(10) . .
C27 C5 C6 C7 131.6(9) . .
C21 C5 C6 C7 12.8(13) . .
C4 C5 C6 Cs2 1.8(8) . .
C27 C5 C6 Cs2 -120.5(6) . .
C21 C5 C6 Cs2 120.7(6) . .
C13 Cs2 C6 N2 -173.7(5) 2_755 .
N4 Cs2 C6 N2 -59.3(5) . .
N3 Cs2 C6 N2 -1.8(5) . .
C11 Cs2 C6 N2 21.7(5) . .
C14 Cs2 C6 N2 -3.2(5) . .
N1 Cs2 C6 N2 -96.3(5) . .
C12 Cs2 C6 N2 33.5(5) . .
C16 Cs2 C6 N2 -45.2(6) . .
C13 Cs2 C6 N2 19.1(6) . .
C17 Cs2 C6 N2 112.6(5) 2_755 .
C13 Cs2 C6 C7 78.8(6) 2_755 .
N4 Cs2 C6 C7 -166.8(6) . .
N3 Cs2 C6 C7 -109.4(6) . .
C11 Cs2 C6 C7 -85.8(6) . .
C14 Cs2 C6 C7 -110.7(6) . .
N2 Cs2 C6 C7 -107.5(8) . .
N1 Cs2 C6 C7 156.2(7) . .
C12 Cs2 C6 C7 -74.0(6) . .
C16 Cs2 C6 C7 -152.8(6) . .
C13 Cs2 C6 C7 -88.4(6) . .
C17 Cs2 C6 C7 5.1(6) 2_755 .
C13 Cs2 C6 C5 -54.9(6) 2_755 .
N4 Cs2 C6 C5 59.5(6) . .
N3 Cs2 C6 C5 116.9(5) . .
C11 Cs2 C6 C5 140.5(6) . .
C14 Cs2 C6 C5 115.6(5) . .
N2 Cs2 C6 C5 118.8(8) . .
N1 Cs2 C6 C5 22.5(5) . .
C12 Cs2 C6 C5 152.3(5) . .
C16 Cs2 C6 C5 73.5(6) . .
C13 Cs2 C6 C5 137.9(5) . .
C17 Cs2 C6 C5 -128.6(5) 2_755 .
N2 C6 C7 C8 0.8(10) . .
C5 C6 C7 C8 -179.7(8) . .
Cs2 C6 C7 C8 67.0(7) . .
C6 C7 C8 C9 -0.2(10) . .
C7 C8 C9 N2 -0.5(9) . .
C7 C8 C9 C10 179.7(8) . .
C7 C8 C9 Cs2 -73.0(6) . .
C6 N2 C9 C8 1.0(9) . .
Cs2 N2 C9 C8 -90.2(6) . .
C6 N2 C9 C10 -179.1(7) . .
Cs2 N2 C9 C10 89.6(7) . .
C6 N2 C9 Cs2 91.2(6) . .
C13 Cs2 C9 C8 26.8(7) 2_755 .
N4 Cs2 C9 C8 159.7(5) . .
N3 Cs2 C9 C8 -159.8(6) . .
C11 Cs2 C9 C8 -133.8(7) . .
C14 Cs2 C9 C8 -150.4(6) . .
N2 Cs2 C9 C8 105.9(7) . .
N1 Cs2 C9 C8 105.3(6) . .
C12 Cs2 C9 C8 -115.0(6) . .
C16 Cs2 C9 C8 -177.9(5) . .
C13 Cs2 C9 C8 -127.6(6) . .
C17 Cs2 C9 C8 -26.5(5) 2_755 .
C13 Cs2 C9 N2 -79.1(5) 2_755 .
N4 Cs2 C9 N2 53.8(5) . .
N3 Cs2 C9 N2 94.2(5) . .
C11 Cs2 C9 N2 120.3(5) . .
C14 Cs2 C9 N2 103.7(5) . .
N1 Cs2 C9 N2 -0.6(4) . .
C12 Cs2 C9 N2 139.1(5) . .
C16 Cs2 C9 N2 76.2(5) . .
C13 Cs2 C9 N2 126.5(5) . .
C17 Cs2 C9 N2 -132.4(5) 2_755 .
C13 Cs2 C9 C10 160.0(5) 2_755 .
N4 Cs2 C9 C10 -67.0(5) . .
N3 Cs2 C9 C10 -26.6(5) . .
C11 Cs2 C9 C10 -0.6(5) . .
C14 Cs2 C9 C10 -17.2(5) . .
N2 Cs2 C9 C10 -120.8(7) . .
N1 Cs2 C9 C10 -121.4(5) . .
C12 Cs2 C9 C10 18.3(5) . .
C16 Cs2 C9 C10 -44.7(5) . .
C13 Cs2 C9 C10 5.7(5) . .
C17 Cs2 C9 C10 106.7(5) 2_755 .
C8 C9 C10 C11 106.6(10) . .
N2 C9 C10 C11 -73.2(10) . .
Cs2 C9 C10 C11 0.9(7) . .
C8 C9 C10 C23 -129.4(10) . .
N2 C9 C10 C23 50.7(10) . .
Cs2 C9 C10 C23 124.9(6) . .
C8 C9 C10 C22 -11.4(13) . .
N2 C9 C10 C22 168.7(8) . .
Cs2 C9 C10 C22 -117.1(6) . .
C14 N3 C11 C12 0.3(9) . .
Cs2 N3 C11 C12 79.2(6) . .
Cs2A N3 C11 C12 70.3(6) . .
C14 N3 C11 C10 178.0(7) . .
Cs2 N3 C11 C10 -103.2(7) . .
Cs2A N3 C11 C10 -112.0(7) . .
C14 N3 C11 Cs2 -78.9(5) . .
Cs2A N3 C11 Cs2 -8.86(19) . .
C14 N3 C11 Cs2A -70.0(6) . .
Cs2 N3 C11 Cs2A 8.86(19) . .
C9 C10 C11 C12 -100.9(11) . .
C23 C10 C11 C12 135.8(10) . .
C22 C10 C11 C12 17.4(13) . .
C9 C10 C11 N3 82.0(9) . .
C23 C10 C11 N3 -41.2(11) . .
C22 C10 C11 N3 -159.6(8) . .
C9 C10 C11 Cs2 -1.0(8) . .
C23 C10 C11 Cs2 -124.3(6) . .
C22 C10 C11 Cs2 117.3(6) . .
C9 C10 C11 Cs2A -7.3(9) . .
C23 C10 C11 Cs2A -130.5(7) . .
C22 C10 C11 Cs2A 111.0(7) . .
C13 Cs2 C11 C12 60.7(12) 2_755 .
N4 Cs2 C11 C12 -111.6(5) . .
N3 Cs2 C11 C12 -110.6(7) . .
C14 Cs2 C11 C12 -73.6(6) . .
N2 Cs2 C11 C12 156.3(6) . .
N1 Cs2 C11 C12 -167.9(5) . .
C16 Cs2 C11 C12 -89.6(5) . .
C13 Cs2 C11 C12 -36.9(5) . .
C17 Cs2 C11 C12 66.9(5) 2_755 .
C13 Cs2 C11 N3 171.3(9) 2_755 .
N4 Cs2 C11 N3 -1.0(4) . .
C14 Cs2 C11 N3 37.0(4) . .
N2 Cs2 C11 N3 -93.1(5) . .
N1 Cs2 C11 N3 -57.3(5) . .
C12 Cs2 C11 N3 110.6(7) . .
C16 Cs2 C11 N3 20.9(4) . .
C13 Cs2 C11 N3 73.6(5) . .
C17 Cs2 C11 N3 177.4(5) 2_755 .
C13 Cs2 C11 C10 -71.5(12) 2_755 .
N4 Cs2 C11 C10 116.2(6) . .
N3 Cs2 C11 C10 117.2(8) . .
C14 Cs2 C11 C10 154.2(7) . .
N2 Cs2 C11 C10 24.1(5) . .
N1 Cs2 C11 C10 59.9(6) . .
C12 Cs2 C11 C10 -132.2(8) . .
C16 Cs2 C11 C10 138.1(6) . .
C13 Cs2 C11 C10 -169.2(7) . .
C17 Cs2 C11 C10 -65.4(6) 2_755 .
C13 Cs2 C11 Cs2A 69(2) 2_755 .
N4 Cs2 C11 Cs2A -104(2) . .
N3 Cs2 C11 Cs2A -103(2) . .
C14 Cs2 C11 Cs2A -66(2) . .
N2 Cs2 C11 Cs2A 164(2) . .
N1 Cs2 C11 Cs2A -160(2) . .
C12 Cs2 C11 Cs2A 8(2) . .
C16 Cs2 C11 Cs2A -82(2) . .
C13 Cs2 C11 Cs2A -29(2) . .
C17 Cs2 C11 Cs2A 75(2) 2_755 .
Cs2 Cs2A C11 C12 172(2) . .
C13 Cs2A C11 C12 124.3(13) 2_755 .
C13 Cs2A C11 C12 -38.6(5) . .
C14 Cs2A C11 C12 -76.8(6) . .
C14 Cs2A C11 C12 71.6(8) 2_755 .
N3 Cs2A C11 C12 -112.9(7) . .
C17 Cs2A C11 C12 74.9(5) 2_755 .
N4 Cs2A C11 C12 -119.3(6) . .
C16 Cs2A C11 C12 64.7(6) 2_755 .
Cs2 Cs2A C11 N3 -75(2) . .
C13 Cs2A C11 N3 -122.8(12) 2_755 .
C13 Cs2A C11 N3 74.3(5) . .
C14 Cs2A C11 N3 36.1(4) . .
C14 Cs2A C11 N3 -175.5(7) 2_755 .
C12 Cs2A C11 N3 112.9(7) . .
C17 Cs2A C11 N3 -172.2(5) 2_755 .
N4 Cs2A C11 N3 -6.4(4) . .
C16 Cs2A C11 N3 177.6(5) 2_755 .
Cs2 Cs2A C11 C10 42(2) . .
C13 Cs2A C11 C10 -5.4(15) 2_755 .
C13 Cs2A C11 C10 -168.3(8) . .
C14 Cs2A C11 C10 153.5(7) . .
C14 Cs2A C11 C10 -58.1(9) 2_755 .
C12 Cs2A C11 C10 -129.7(9) . .
N3 Cs2A C11 C10 117.4(8) . .
C17 Cs2A C11 C10 -54.7(6) 2_755 .
N4 Cs2A C11 C10 111.0(6) . .
C16 Cs2A C11 C10 -65.0(6) 2_755 .
C13 Cs2A C11 Cs2 -47.6(15) 2_755 .
C13 Cs2A C11 Cs2 149(2) . .
C14 Cs2A C11 Cs2 111(2) . .
C14 Cs2A C11 Cs2 -100(2) 2_755 .
C12 Cs2A C11 Cs2 -172(2) . .
N3 Cs2A C11 Cs2 75(2) . .
C17 Cs2A C11 Cs2 -97(2) 2_755 .
N4 Cs2A C11 Cs2 69(2) . .
C16 Cs2A C11 Cs2 -107(2) 2_755 .
N3 C11 C12 C13 0.3(10) . .
C10 C11 C12 C13 -177.0(8) . .
Cs2 C11 C12 C13 72.5(7) . .
Cs2A C11 C12 C13 71.3(7) . .
N3 C11 C12 Cs2A -71.0(6) . .
C10 C11 C12 Cs2A 111.7(9) . .
Cs2 C11 C12 Cs2A 1.2(3) . .
N3 C11 C12 Cs2A -64.1(7) . 2_755
C10 C11 C12 Cs2A 118.6(9) . 2_755
Cs2 C11 C12 Cs2A 8.2(3) . 2_755
Cs2A C11 C12 Cs2A 6.9(5) . 2_755
N3 C11 C12 Cs2 -72.3(6) . .
C10 C11 C12 Cs2 110.4(9) . .
Cs2A C11 C12 Cs2 -1.2(3) . .
N3 C11 C12 Cs2 -62.9(7) . 2_755
C10 C11 C12 Cs2 119.8(9) . 2_755
Cs2 C11 C12 Cs2 9.4(4) . 2_755
Cs2A C11 C12 Cs2 8.1(3) . 2_755
Cs2 Cs2A C12 C11 -8(2) . .
C13 Cs2A C12 C11 -123.8(13) 2_755 .
C13 Cs2A C12 C11 110.8(8) . .
C14 Cs2A C12 C11 74.8(5) . .
C14 Cs2A C12 C11 -134.9(7) 2_755 .
N3 Cs2A C12 C11 36.5(4) . .
C17 Cs2A C12 C11 -103.4(5) 2_755 .
N4 Cs2A C12 C11 59.2(5) . .
C16 Cs2A C12 C11 -120.1(6) 2_755 .
C12 Cs2A C12 C11 158.4(14) 2_755 .
Cs2 Cs2A C12 C13 -119(2) . .
C13 Cs2A C12 C13 125.4(12) 2_755 .
C14 Cs2A C12 C13 -36.0(5) . .
C14 Cs2A C12 C13 114.3(7) 2_755 .
N3 Cs2A C12 C13 -74.3(5) . .
C17 Cs2A C12 C13 145.8(5) 2_755 .
N4 Cs2A C12 C13 -51.6(5) . .
C11 Cs2A C12 C13 -110.8(8) . .
C16 Cs2A C12 C13 129.1(5) 2_755 .
C12 Cs2A C12 C13 47.6(13) 2_755 .
Cs2 Cs2A C12 Cs2A -166(3) . 2_755
C13 Cs2A C12 Cs2A 77.8(13) 2_755 2_755
C13 Cs2A C12 Cs2A -47.6(13) . 2_755
C14 Cs2A C12 Cs2A -83.6(13) . 2_755
C14 Cs2A C12 Cs2A 66.7(10) 2_755 2_755
N3 Cs2A C12 Cs2A -121.9(13) . 2_755
C17 Cs2A C12 Cs2A 98.2(12) 2_755 2_755
N4 Cs2A C12 Cs2A -99.2(14) . 2_755
C11 Cs2A C12 Cs2A -158.4(14) . 2_755
C16 Cs2A C12 Cs2A 81.5(12) 2_755 2_755
C12 Cs2A C12 Cs2A 0.000(1) 2_755 2_755
C13 Cs2A C12 Cs2 -116(3) 2_755 .
C13 Cs2A C12 Cs2 119(2) . .
C14 Cs2A C12 Cs2 83(2) . .
C14 Cs2A C12 Cs2 -127(3) 2_755 .
N3 Cs2A C12 Cs2 44(2) . .
C17 Cs2A C12 Cs2 -96(2) 2_755 .
N4 Cs2A C12 Cs2 67(2) . .
C11 Cs2A C12 Cs2 8(2) . .
C16 Cs2A C12 Cs2 -112(2) 2_755 .
C12 Cs2A C12 Cs2 166(3) 2_755 .
C13 Cs2A C12 Cs2 73.4(12) 2_755 2_755
C13 Cs2A C12 Cs2 -52.0(5) . 2_755
C14 Cs2A C12 Cs2 -87.9(4) . 2_755
C14 Cs2A C12 Cs2 62.4(5) 2_755 2_755
N3 Cs2A C12 Cs2 -126.3(4) . 2_755
C17 Cs2A C12 Cs2 93.8(3) 2_755 2_755
N4 Cs2A C12 Cs2 -103.5(4) . 2_755
C11 Cs2A C12 Cs2 -162.8(6) . 2_755
C16 Cs2A C12 Cs2 77.2(3) 2_755 2_755
C12 Cs2A C12 Cs2 -4.4(10) 2_755 2_755
C13 Cs2 C12 C11 -154.8(6) 2_755 .
N4 Cs2 C12 C11 67.7(5) . .
N3 Cs2 C12 C11 38.6(5) . .
C14 Cs2 C12 C11 77.9(5) . .
N2 Cs2 C12 C11 -19.9(5) . .
N1 Cs2 C12 C11 14.2(6) . .
C16 Cs2 C12 C11 85.7(5) . .
C13 Cs2 C12 C11 112.3(8) . .
C17 Cs2 C12 C11 -111.0(5) 2_755 .
C13 Cs2 C12 C13 92.9(7) 2_755 .
N4 Cs2 C12 C13 -44.5(5) . .
N3 Cs2 C12 C13 -73.7(5) . .
C11 Cs2 C12 C13 -112.3(8) . .
C14 Cs2 C12 C13 -34.4(5) . .
N2 Cs2 C12 C13 -132.2(5) . .
N1 Cs2 C12 C13 -98.1(5) . .
C16 Cs2 C12 C13 -26.6(5) . .
C17 Cs2 C12 C13 136.8(5) 2_755 .
C13 Cs2 C12 Cs2A 33.4(18) 2_755 .
N4 Cs2 C12 Cs2A -104(2) . .
N3 Cs2 C12 Cs2A -133(2) . .
C11 Cs2 C12 Cs2A -172(2) . .
C14 Cs2 C12 Cs2A -94(2) . .
N2 Cs2 C12 Cs2A 168(2) . .
N1 Cs2 C12 Cs2A -158(2) . .
C16 Cs2 C12 Cs2A -86(2) . .
C13 Cs2 C12 Cs2A -60(2) . .
C17 Cs2 C12 Cs2A 77(2) 2_755 .
C13 Cs2 C12 Cs2A 43.0(7) 2_755 2_755
N4 Cs2 C12 Cs2A -94.5(3) . 2_755
N3 Cs2 C12 Cs2A -123.6(4) . 2_755
C11 Cs2 C12 Cs2A -162.2(6) . 2_755
C14 Cs2 C12 Cs2A -84.3(4) . 2_755
N2 Cs2 C12 Cs2A 177.8(3) . 2_755
N1 Cs2 C12 Cs2A -148.0(2) . 2_755
C16 Cs2 C12 Cs2A -76.6(3) . 2_755
C13 Cs2 C12 Cs2A -50.0(6) . 2_755
C17 Cs2 C12 Cs2A 86.8(3) 2_755 2_755
C13 Cs2 C12 Cs2 40.7(4) 2_755 2_755
N4 Cs2 C12 Cs2 -96.8(4) . 2_755
N3 Cs2 C12 Cs2 -125.9(4) . 2_755
C11 Cs2 C12 Cs2 -164.5(6) . 2_755
C14 Cs2 C12 Cs2 -86.7(4) . 2_755
N2 Cs2 C12 Cs2 175.5(4) . 2_755
N1 Cs2 C12 Cs2 -150.4(5) . 2_755
C16 Cs2 C12 Cs2 -78.9(3) . 2_755
C13 Cs2 C12 Cs2 -52.3(6) . 2_755
C17 Cs2 C12 Cs2 84.5(3) 2_755 2_755
C11 C12 C13 C14 -0.8(10) . .
Cs2A C12 C13 C14 75.3(7) . .
Cs2A C12 C13 C14 90.9(7) 2_755 .
Cs2 C12 C13 C14 67.6(6) . .
Cs2 C12 C13 C14 99.8(7) 2_755 .
C11 C12 C13 Cs2A -91.7(7) . 2_755
Cs2A C12 C13 Cs2A -15.6(3) . 2_755
Cs2 C12 C13 Cs2A -23.4(2) . 2_755
Cs2 C12 C13 Cs2A 8.9(2) 2_755 2_755
C11 C12 C13 Cs2 -100.6(7) . 2_755
Cs2A C12 C13 Cs2 -24.5(2) . 2_755
Cs2A C12 C13 Cs2 -8.9(2) 2_755 2_755
Cs2 C12 C13 Cs2 -32.2(2) . 2_755
C11 C12 C13 Cs2A -76.1(7) . .
Cs2A C12 C13 Cs2A 15.6(3) 2_755 .
Cs2 C12 C13 Cs2A -7.8(2) . .
Cs2 C12 C13 Cs2A 24.5(2) 2_755 .
C11 C12 C13 Cs2 -68.4(6) . .
Cs2A C12 C13 Cs2 7.8(2) . .
Cs2A C12 C13 Cs2 23.4(2) 2_755 .
Cs2 C12 C13 Cs2 32.2(2) 2_755 .
Cs2 Cs2A C13 C14 -45(2) . .
C13 Cs2A C13 C14 120.2(14) 2_755 .
C14 Cs2A C13 C14 153.7(8) 2_755 .
C12 Cs2A C13 C14 -111.5(8) . .
N3 Cs2A C13 C14 -38.1(4) . .
C17 Cs2A C13 C14 -146.4(6) 2_755 .
N4 Cs2A C13 C14 14.9(5) . .
C11 Cs2A C13 C14 -76.3(5) . .
C16 Cs2A C13 C14 -167.8(6) 2_755 .
C12 Cs2A C13 C14 90.7(8) 2_755 .
Cs2 Cs2A C13 C12 66(2) . .
C13 Cs2A C13 C12 -128.3(14) 2_755 .
C14 Cs2A C13 C12 111.5(8) . .
C14 Cs2A C13 C12 -94.9(9) 2_755 .
N3 Cs2A C13 C12 73.4(5) . .
C17 Cs2A C13 C12 -34.9(6) 2_755 .
N4 Cs2A C13 C12 126.4(5) . .
C11 Cs2A C13 C12 35.1(5) . .
C16 Cs2A C13 C12 -56.4(6) 2_755 .
C12 Cs2A C13 C12 -157.8(6) 2_755 .
Cs2 Cs2A C13 Cs2A -165(4) . 2_755
C13 Cs2A C13 Cs2A 0.000(2) 2_755 2_755
C14 Cs2A C13 Cs2A -120.2(14) . 2_755
C14 Cs2A C13 Cs2A 33.4(8) 2_755 2_755
C12 Cs2A C13 Cs2A 128.3(14) . 2_755
N3 Cs2A C13 Cs2A -158.3(14) . 2_755
C17 Cs2A C13 Cs2A 93.4(13) 2_755 2_755
N4 Cs2A C13 Cs2A -105.3(14) . 2_755
C11 Cs2A C13 Cs2A 163.5(14) . 2_755
C16 Cs2A C13 Cs2A 71.9(12) 2_755 2_755
C12 Cs2A C13 Cs2A -29.5(9) 2_755 2_755
Cs2 Cs2A C13 Cs2 -170(2) . 2_755
C13 Cs2A C13 Cs2 -4.7(11) 2_755 2_755
C14 Cs2A C13 Cs2 -125.0(6) . 2_755
C14 Cs2A C13 Cs2 28.7(6) 2_755 2_755
C12 Cs2A C13 Cs2 123.6(6) . 2_755
N3 Cs2A C13 Cs2 -163.1(4) . 2_755
C17 Cs2A C13 Cs2 88.7(3) 2_755 2_755
N4 Cs2A C13 Cs2 -110.1(3) . 2_755
C11 Cs2A C13 Cs2 158.7(4) . 2_755
C16 Cs2A C13 Cs2 67.2(3) 2_755 2_755
C12 Cs2A C13 Cs2 -34.2(5) 2_755 2_755
C13 Cs2A C13 Cs2 165(4) 2_755 .
C14 Cs2A C13 Cs2 45(2) . .
C14 Cs2A C13 Cs2 -161(3) 2_755 .
C12 Cs2A C13 Cs2 -66(2) . .
N3 Cs2A C13 Cs2 7(2) . .
C17 Cs2A C13 Cs2 -101(2) 2_755 .
N4 Cs2A C13 Cs2 60(2) . .
C11 Cs2A C13 Cs2 -31(2) . .
C16 Cs2A C13 Cs2 -123(3) 2_755 .
C12 Cs2A C13 Cs2 136(3) 2_755 .
C13 Cs2 C13 C14 125.5(6) 2_755 .
N4 Cs2 C13 C14 19.4(5) . .
N3 Cs2 C13 C14 -39.2(5) . .
C11 Cs2 C13 C14 -79.3(6) . .
N2 Cs2 C13 C14 -68.4(5) . .
N1 Cs2 C13 C14 -17.3(6) . .
C12 Cs2 C13 C14 -114.3(8) . .
C16 Cs2 C13 C14 34.6(5) . .
C17 Cs2 C13 C14 -157.1(5) 2_755 .
C13 Cs2 C13 C12 -120.2(6) 2_755 .
N4 Cs2 C13 C12 133.7(5) . .
N3 Cs2 C13 C12 75.2(5) . .
C11 Cs2 C13 C12 35.1(5) . .
C14 Cs2 C13 C12 114.3(8) . .
N2 Cs2 C13 C12 46.0(5) . .
N1 Cs2 C13 C12 97.0(5) . .
C16 Cs2 C13 C12 148.9(6) . .
C17 Cs2 C13 C12 -42.8(5) 2_755 .
C13 Cs2 C13 Cs2A 2.6(6) 2_755 2_755
N4 Cs2 C13 Cs2A -103.5(4) . 2_755
N3 Cs2 C13 Cs2A -162.0(5) . 2_755
C11 Cs2 C13 Cs2A 157.9(5) . 2_755
C14 Cs2 C13 Cs2A -122.9(6) . 2_755
N2 Cs2 C13 Cs2A 168.8(3) . 2_755
N1 Cs2 C13 Cs2A -140.2(3) . 2_755
C12 Cs2 C13 Cs2A 122.8(6) . 2_755
C16 Cs2 C13 Cs2A -88.3(4) . 2_755
C17 Cs2 C13 Cs2A 80.0(4) 2_755 2_755
C13 Cs2 C13 Cs2 0.0 2_755 2_755
N4 Cs2 C13 Cs2 -106.1(4) . 2_755
N3 Cs2 C13 Cs2 -164.7(5) . 2_755
C11 Cs2 C13 Cs2 155.3(5) . 2_755
C14 Cs2 C13 Cs2 -125.5(6) . 2_755
N2 Cs2 C13 Cs2 166.1(4) . 2_755
N1 Cs2 C13 Cs2 -142.8(5) . 2_755
C12 Cs2 C13 Cs2 120.2(6) . 2_755
C16 Cs2 C13 Cs2 -90.9(4) . 2_755
C17 Cs2 C13 Cs2 77.4(3) 2_755 2_755
C13 Cs2 C13 Cs2A -8(2) 2_755 .
N4 Cs2 C13 Cs2A -114(2) . .
N3 Cs2 C13 Cs2A -173(2) . .
C11 Cs2 C13 Cs2A 147(2) . .
C14 Cs2 C13 Cs2A -134(2) . .
N2 Cs2 C13 Cs2A 158(2) . .
N1 Cs2 C13 Cs2A -151(2) . .
C12 Cs2 C13 Cs2A 112(2) . .
C16 Cs2 C13 Cs2A -99(2) . .
C17 Cs2 C13 Cs2A 69(2) 2_755 .
C12 C13 C14 N3 1.0(10) . .
Cs2A C13 C14 N3 94.6(6) 2_755 .
Cs2 C13 C14 N3 101.4(6) 2_755 .
Cs2A C13 C14 N3 77.4(6) . .
Cs2 C13 C14 N3 71.3(5) . .
C12 C13 C14 C15 -179.0(8) . .
Cs2A C13 C14 C15 -85.4(9) 2_755 .
Cs2 C13 C14 C15 -78.6(9) 2_755 .
Cs2A C13 C14 C15 -102.6(9) . .
Cs2 C13 C14 C15 -108.6(9) . .
C12 C13 C14 Cs2A -76.4(7) . .
Cs2A C13 C14 Cs2A 17.2(5) 2_755 .
Cs2 C13 C14 Cs2A 24.0(2) 2_755 .
Cs2 C13 C14 Cs2A -6.1(3) . .
C12 C13 C14 Cs2A -93.6(7) . 2_755
Cs2 C13 C14 Cs2A 6.8(3) 2_755 2_755
Cs2A C13 C14 Cs2A -17.2(5) . 2_755
Cs2 C13 C14 Cs2A -23.3(2) . 2_755
C12 C13 C14 Cs2 -70.3(7) . .
Cs2A C13 C14 Cs2 23.3(2) 2_755 .
Cs2 C13 C14 Cs2 30.1(3) 2_755 .
Cs2A C13 C14 Cs2 6.1(3) . .
C12 C13 C14 Cs2 -100.4(7) . 2_755
Cs2A C13 C14 Cs2 -6.8(3) 2_755 2_755
Cs2A C13 C14 Cs2 -24.0(2) . 2_755
Cs2 C13 C14 Cs2 -30.1(3) . 2_755
C11 N3 C14 C13 -0.8(9) . .
Cs2 N3 C14 C13 -78.8(6) . .
Cs2A N3 C14 C13 -74.2(6) . .
C11 N3 C14 C15 179.1(7) . .
Cs2 N3 C14 C15 101.2(7) . .
Cs2A N3 C14 C15 105.8(7) . .
C11 N3 C14 Cs2A 73.4(6) . .
Cs2 N3 C14 Cs2A -4.6(3) . .
C11 N3 C14 Cs2A 67.9(6) . 2_755
Cs2 N3 C14 Cs2A -10.1(2) . 2_755
Cs2A N3 C14 Cs2A -5.5(4) . 2_755
C11 N3 C14 Cs2 77.9(5) . .
Cs2A N3 C14 Cs2 4.6(3) . .
C11 N3 C14 Cs2 63.6(7) . 2_755
Cs2 N3 C14 Cs2 -14.3(3) . 2_755
Cs2A N3 C14 Cs2 -9.8(2) . 2_755
Cs2 Cs2A C14 C13 138(2) . .
C13 Cs2A C14 C13 -125.9(9) 2_755 .
C14 Cs2A C14 C13 -54.9(13) 2_755 .
C12 Cs2A C14 C13 37.3(5) . .
N3 Cs2A C14 C13 108.7(7) . .
C17 Cs2A C14 C13 39.4(6) 2_755 .
N4 Cs2A C14 C13 -162.0(6) . .
C11 Cs2A C14 C13 73.2(6) . .
C16 Cs2A C14 C13 16.1(7) 2_755 .
C12 Cs2A C14 C13 -115.3(6) 2_755 .
Cs2 Cs2A C14 N3 29(2) . .
C13 Cs2A C14 N3 125.4(10) 2_755 .
C13 Cs2A C14 N3 -108.7(7) . .
C14 Cs2A C14 N3 -163.6(14) 2_755 .
C12 Cs2A C14 N3 -71.3(5) . .
C17 Cs2A C14 N3 -69.3(6) 2_755 .
N4 Cs2A C14 N3 89.3(5) . .
C11 Cs2A C14 N3 -35.5(4) . .
C16 Cs2A C14 N3 -92.6(7) 2_755 .
C12 Cs2A C14 N3 136.0(6) 2_755 .
Cs2 Cs2A C14 C15 -92(2) . .
C13 Cs2A C14 C15 4.6(12) 2_755 .
C13 Cs2A C14 C15 130.5(8) . .
C14 Cs2A C14 C15 75.6(14) 2_755 .
C12 Cs2A C14 C15 167.9(7) . .
N3 Cs2A C14 C15 -120.8(7) . .
C17 Cs2A C14 C15 169.9(5) 2_755 .
N4 Cs2A C14 C15 -31.5(5) . .
C11 Cs2A C14 C15 -156.3(7) . .
C16 Cs2A C14 C15 146.6(6) 2_755 .
C12 Cs2A C14 C15 15.2(7) 2_755 .
Cs2 Cs2A C14 Cs2A -167(3) . 2_755
C13 Cs2A C14 Cs2A -71.0(15) 2_755 2_755
C13 Cs2A C14 Cs2A 54.9(13) . 2_755
C14 Cs2A C14 Cs2A 0.000(1) 2_755 2_755
C12 Cs2A C14 Cs2A 92.2(13) . 2_755
N3 Cs2A C14 Cs2A 163.6(14) . 2_755
C17 Cs2A C14 Cs2A 94.3(13) 2_755 2_755
N4 Cs2A C14 Cs2A -107.2(14) . 2_755
C11 Cs2A C14 Cs2A 128.1(13) . 2_755
C16 Cs2A C14 Cs2A 70.9(11) 2_755 2_755
C12 Cs2A C14 Cs2A -60.4(12) 2_755 2_755
C13 Cs2A C14 Cs2 96(2) 2_755 .
C13 Cs2A C14 Cs2 -138(2) . .
C14 Cs2A C14 Cs2 167(3) 2_755 .
C12 Cs2A C14 Cs2 -100(2) . .
N3 Cs2A C14 Cs2 -29(2) . .
C17 Cs2A C14 Cs2 -98(2) 2_755 .
N4 Cs2A C14 Cs2 60(2) . .
C11 Cs2A C14 Cs2 -65(2) . .
C16 Cs2A C14 Cs2 -122(2) 2_755 .
C12 Cs2A C14 Cs2 107(2) 2_755 .
Cs2 Cs2A C14 Cs2 -171(2) . 2_755
C13 Cs2A C14 Cs2 -75.1(9) 2_755 2_755
C13 Cs2A C14 Cs2 50.8(6) . 2_755
C14 Cs2A C14 Cs2 -4.1(11) 2_755 2_755
C12 Cs2A C14 Cs2 88.1(4) . 2_755
N3 Cs2A C14 Cs2 159.5(5) . 2_755
C17 Cs2A C14 Cs2 90.2(4) 2_755 2_755
N4 Cs2A C14 Cs2 -111.2(4) . 2_755
C11 Cs2A C14 Cs2 124.0(4) . 2_755
C16 Cs2A C14 Cs2 66.8(4) 2_755 2_755
C12 Cs2A C14 Cs2 -64.5(4) 2_755 2_755
C13 Cs2 C14 C13 -86.8(7) 2_755 .
N4 Cs2 C14 C13 -156.9(6) . .
N3 Cs2 C14 C13 108.7(7) . .
C11 Cs2 C14 C13 71.4(6) . .
N2 Cs2 C14 C13 110.8(5) . .
N1 Cs2 C14 C13 165.2(5) . .
C12 Cs2 C14 C13 35.6(5) . .
C16 Cs2 C14 C13 -132.8(6) . .
C17 Cs2 C14 C13 25.7(6) 2_755 .
C13 Cs2 C14 N3 164.5(6) 2_755 .
N4 Cs2 C14 N3 94.4(5) . .
C11 Cs2 C14 N3 -37.3(4) . .
N2 Cs2 C14 N3 2.1(4) . .
N1 Cs2 C14 N3 56.5(5) . .
C12 Cs2 C14 N3 -73.1(5) . .
C16 Cs2 C14 N3 118.5(5) . .
C13 Cs2 C14 N3 -108.7(7) . .
C17 Cs2 C14 N3 -83.0(5) 2_755 .
C13 Cs2 C14 C15 45.6(8) 2_755 .
N4 Cs2 C14 C15 -24.5(5) . .
N3 Cs2 C14 C15 -118.9(7) . .
C11 Cs2 C14 C15 -156.1(7) . .
N2 Cs2 C14 C15 -116.8(5) . .
N1 Cs2 C14 C15 -62.4(5) . .
C12 Cs2 C14 C15 168.0(7) . .
C16 Cs2 C14 C15 -0.4(4) . .
C13 Cs2 C14 C15 132.4(8) . .
C17 Cs2 C14 C15 158.1(5) 2_755 .
C13 Cs2 C14 Cs2A -45.7(19) 2_755 .
N4 Cs2 C14 Cs2A -116(2) . .
N3 Cs2 C14 Cs2A 150(2) . .
C11 Cs2 C14 Cs2A 113(2) . .
N2 Cs2 C14 Cs2A 152(2) . .
N1 Cs2 C14 Cs2A -154(2) . .
C12 Cs2 C14 Cs2A 77(2) . .
C16 Cs2 C14 Cs2A -92(2) . .
C13 Cs2 C14 Cs2A 41(2) . .
C17 Cs2 C14 Cs2A 67(2) 2_755 .
C13 Cs2 C14 Cs2A -36.8(7) 2_755 2_755
N4 Cs2 C14 Cs2A -106.8(3) . 2_755
N3 Cs2 C14 Cs2A 158.7(5) . 2_755
C11 Cs2 C14 Cs2A 121.5(4) . 2_755
N2 Cs2 C14 Cs2A 160.8(3) . 2_755
N1 Cs2 C14 Cs2A -144.7(3) . 2_755
C12 Cs2 C14 Cs2A 85.6(4) . 2_755
C16 Cs2 C14 Cs2A -82.8(4) . 2_755
C13 Cs2 C14 Cs2A 50.0(6) . 2_755
C17 Cs2 C14 Cs2A 75.8(4) 2_755 2_755
C13 Cs2 C14 Cs2 -39.0(4) 2_755 2_755
N4 Cs2 C14 Cs2 -109.0(4) . 2_755
N3 Cs2 C14 Cs2 156.6(6) . 2_755
C11 Cs2 C14 Cs2 119.3(4) . 2_755
N2 Cs2 C14 Cs2 158.7(4) . 2_755
N1 Cs2 C14 Cs2 -146.9(4) . 2_755
C12 Cs2 C14 Cs2 83.4(4) . 2_755
C16 Cs2 C14 Cs2 -84.9(4) . 2_755
C13 Cs2 C14 Cs2 47.9(6) . 2_755
C17 Cs2 C14 Cs2 73.6(3) 2_755 2_755
C13 C14 C15 C16 98.9(10) . .
N3 C14 C15 C16 -81.0(9) . .
Cs2A C14 C15 C16 10.1(7) . .
Cs2A C14 C15 C16 29.3(7) 2_755 .
Cs2 C14 C15 C16 0.6(7) . .
Cs2 C14 C15 C16 37.6(6) 2_755 .
C13 C14 C15 C24 -19.2(12) . .
N3 C14 C15 C24 160.9(7) . .
Cs2A C14 C15 C24 -107.9(6) . .
Cs2A C14 C15 C24 -88.7(6) 2_755 .
Cs2 C14 C15 C24 -117.4(6) . .
Cs2 C14 C15 C24 -80.4(6) 2_755 .
C13 C14 C15 C68 -138.6(9) . .
N3 C14 C15 C68 41.5(10) . .
Cs2A C14 C15 C68 132.7(6) . .
Cs2A C14 C15 C68 151.9(5) 2_755 .
Cs2 C14 C15 C68 123.2(6) . .
Cs2 C14 C15 C68 160.2(5) 2_755 .
C19 N4 C16 C17 -1.1(9) . .
Cs2 N4 C16 C17 89.2(6) . .
Cs2A N4 C16 C17 86.0(7) . .
C19 N4 C16 C15 179.1(7) . .
Cs2 N4 C16 C15 -90.5(7) . .
Cs2A N4 C16 C15 -93.7(7) . .
C19 N4 C16 Cs2A -79.1(6) . 2_755
Cs2 N4 C16 Cs2A 11.2(2) . 2_755
Cs2A N4 C16 Cs2A 8.0(4) . 2_755
C19 N4 C16 Cs2A -87.2(6) . .
Cs2 N4 C16 Cs2A 3.2(3) . .
C19 N4 C16 Cs2 -90.4(6) . .
Cs2A N4 C16 Cs2 -3.2(3) . .
C19 N4 C16 Cs2 -76.5(6) . 2_755
Cs2 N4 C16 Cs2 13.8(3) . 2_755
Cs2A N4 C16 Cs2 10.6(2) . 2_755
C14 C15 C16 N4 71.0(9) . .
C24 C15 C16 N4 -170.9(7) . .
C68 C15 C16 N4 -52.8(10) . .
C14 C15 C16 C17 -108.6(10) . .
C24 C15 C16 C17 9.5(12) . .
C68 C15 C16 C17 127.6(9) . .
C14 C15 C16 Cs2A -28.2(7) . 2_755
C24 C15 C16 Cs2A 89.9(6) . 2_755
C68 C15 C16 Cs2A -152.0(5) . 2_755
C14 C15 C16 Cs2A -9.4(7) . .
C24 C15 C16 Cs2A 108.7(6) . .
C68 C15 C16 Cs2A -133.1(5) . .
C14 C15 C16 Cs2 -0.6(7) . .
C24 C15 C16 Cs2 117.5(6) . .
C68 C15 C16 Cs2 -124.4(5) . .
C14 C15 C16 Cs2 -35.9(6) . 2_755
C24 C15 C16 Cs2 82.2(6) . 2_755
C68 C15 C16 Cs2 -159.7(5) . 2_755
Cs2 Cs2A C16 N4 -20.2(19) . .
C13 Cs2A C16 N4 69.9(5) 2_755 .
C13 Cs2A C16 N4 -132.8(5) . .
C14 Cs2A C16 N4 -114.5(5) . .
C14 Cs2A C16 N4 91.9(6) 2_755 .
C12 Cs2A C16 N4 -118.3(5) . .
N3 Cs2A C16 N4 -88.3(5) . .
C17 Cs2A C16 N4 -126.1(12) 2_755 .
C11 Cs2A C16 N4 -96.0(5) . .
C16 Cs2A C16 N4 154.3(13) 2_755 .
C12 Cs2A C16 N4 80.3(5) 2_755 .
Cs2 Cs2A C16 C17 -128(2) . .
C13 Cs2A C16 C17 -37.9(7) 2_755 .
C13 Cs2A C16 C17 119.5(6) . .
C14 Cs2A C16 C17 137.7(7) . .
C14 Cs2A C16 C17 -15.8(7) 2_755 .
C12 Cs2A C16 C17 133.9(6) . .
N3 Cs2A C16 C17 164.0(6) . .
C17 Cs2A C16 C17 126.2(11) 2_755 .
N4 Cs2A C16 C17 -107.7(7) . .
C11 Cs2A C16 C17 156.3(6) . .
C16 Cs2A C16 C17 46.6(13) 2_755 .
C12 Cs2A C16 C17 -27.4(6) 2_755 .
Cs2 Cs2A C16 C15 100(2) . .
C13 Cs2A C16 C15 -169.8(5) 2_755 .
C13 Cs2A C16 C15 -12.4(5) . .
C14 Cs2A C16 C15 5.8(4) . .
C14 Cs2A C16 C15 -147.7(5) 2_755 .
C12 Cs2A C16 C15 2.0(5) . .
N3 Cs2A C16 C15 32.1(4) . .
C17 Cs2A C16 C15 -5.7(14) 2_755 .
N4 Cs2A C16 C15 120.4(7) . .
C11 Cs2A C16 C15 24.4(5) . .
C16 Cs2A C16 C15 -85.3(13) 2_755 .
C12 Cs2A C16 C15 -159.3(5) 2_755 .
Cs2 Cs2A C16 Cs2A -174(3) . 2_755
C13 Cs2A C16 Cs2A -84.5(13) 2_755 2_755
C13 Cs2A C16 Cs2A 72.9(12) . 2_755
C14 Cs2A C16 Cs2A 91.1(12) . 2_755
C14 Cs2A C16 Cs2A -62.4(11) 2_755 2_755
C12 Cs2A C16 Cs2A 87.3(12) . 2_755
N3 Cs2A C16 Cs2A 117.4(12) . 2_755
C17 Cs2A C16 Cs2A 79.6(14) 2_755 2_755
N4 Cs2A C16 Cs2A -154.3(13) . 2_755
C11 Cs2A C16 Cs2A 109.7(12) . 2_755
C16 Cs2A C16 Cs2A 0.000(1) 2_755 2_755
C12 Cs2A C16 Cs2A -74.0(12) 2_755 2_755
C13 Cs2A C16 Cs2 90.0(19) 2_755 .
C13 Cs2A C16 Cs2 -113(2) . .
C14 Cs2A C16 Cs2 -94.4(19) . .
C14 Cs2A C16 Cs2 112(2) 2_755 .
C12 Cs2A C16 Cs2 -98(2) . .
N3 Cs2A C16 Cs2 -68.1(19) . .
C17 Cs2A C16 Cs2 -106(3) 2_755 .
N4 Cs2A C16 Cs2 20.2(19) . .
C11 Cs2A C16 Cs2 -75.8(19) . .
C16 Cs2A C16 Cs2 174(3) 2_755 .
C12 Cs2A C16 Cs2 100.5(19) 2_755 .
Cs2 Cs2A C16 Cs2 -176(2) . 2_755
C13 Cs2A C16 Cs2 -86.2(4) 2_755 2_755
C13 Cs2A C16 Cs2 71.1(3) . 2_755
C14 Cs2A C16 Cs2 89.4(3) . 2_755
C14 Cs2A C16 Cs2 -64.2(4) 2_755 2_755
C12 Cs2A C16 Cs2 85.5(3) . 2_755
N3 Cs2A C16 Cs2 115.6(3) . 2_755
C17 Cs2A C16 Cs2 77.8(12) 2_755 2_755
N4 Cs2A C16 Cs2 -156.1(5) . 2_755
C11 Cs2A C16 Cs2 107.9(3) . 2_755
C16 Cs2A C16 Cs2 -1.8(10) 2_755 2_755
C12 Cs2A C16 Cs2 -75.8(3) 2_755 2_755
C13 Cs2 C16 N4 84.0(5) 2_755 .
N3 Cs2 C16 N4 -94.0(5) . .
C11 Cs2 C16 N4 -104.1(5) . .
C14 Cs2 C16 N4 -119.3(6) . .
N2 Cs2 C16 N4 -53.8(5) . .
N1 Cs2 C16 N4 -0.5(4) . .
C12 Cs2 C16 N4 -126.6(5) . .
C13 Cs2 C16 N4 -138.5(5) . .
C17 Cs2 C16 N4 -164.6(6) 2_755 .
C13 Cs2 C16 C17 -22.4(6) 2_755 .
N4 Cs2 C16 C17 -106.4(8) . .
N3 Cs2 C16 C17 159.6(6) . .
C11 Cs2 C16 C17 149.5(6) . .
C14 Cs2 C16 C17 134.3(7) . .
N2 Cs2 C16 C17 -160.2(6) . .
N1 Cs2 C16 C17 -106.9(6) . .
C12 Cs2 C16 C17 127.0(6) . .
C13 Cs2 C16 C17 115.1(6) . .
C17 Cs2 C16 C17 89.0(8) 2_755 .
C13 Cs2 C16 C15 -156.3(5) 2_755 .
N4 Cs2 C16 C15 119.7(7) . .
N3 Cs2 C16 C15 25.7(4) . .
C11 Cs2 C16 C15 15.6(5) . .
C14 Cs2 C16 C15 0.4(4) . .
N2 Cs2 C16 C15 65.9(5) . .
N1 Cs2 C16 C15 119.2(5) . .
C12 Cs2 C16 C15 -6.9(5) . .
C13 Cs2 C16 C15 -18.8(4) . .
C17 Cs2 C16 C15 -44.9(8) 2_755 .
C13 Cs2 C16 Cs2A -71.0(4) 2_755 2_755
N4 Cs2 C16 Cs2A -155.0(5) . 2_755
N3 Cs2 C16 Cs2A 111.0(3) . 2_755
C11 Cs2 C16 Cs2A 100.9(3) . 2_755
C14 Cs2 C16 Cs2A 85.6(4) . 2_755
N2 Cs2 C16 Cs2A 151.2(2) . 2_755
N1 Cs2 C16 Cs2A -155.5(3) . 2_755
C12 Cs2 C16 Cs2A 78.4(3) . 2_755
C13 Cs2 C16 Cs2A 66.5(3) . 2_755
C17 Cs2 C16 Cs2A 40.4(7) 2_755 2_755
C13 Cs2 C16 Cs2A -74.8(19) 2_755 .
N4 Cs2 C16 Cs2A -159(2) . .
N3 Cs2 C16 Cs2A 107.1(19) . .
C11 Cs2 C16 Cs2A 97.0(19) . .
C14 Cs2 C16 Cs2A 81.8(19) . .
N2 Cs2 C16 Cs2A 147(2) . .
N1 Cs2 C16 Cs2A -159(2) . .
C12 Cs2 C16 Cs2A 74.6(19) . .
C13 Cs2 C16 Cs2A 62.7(19) . .
C17 Cs2 C16 Cs2A 36.6(17) 2_755 .
C13 Cs2 C16 Cs2 -72.0(3) 2_755 2_755
N4 Cs2 C16 Cs2 -156.0(6) . 2_755
N3 Cs2 C16 Cs2 110.0(4) . 2_755
C11 Cs2 C16 Cs2 99.9(4) . 2_755
C14 Cs2 C16 Cs2 84.7(4) . 2_755
N2 Cs2 C16 Cs2 150.2(4) . 2_755
N1 Cs2 C16 Cs2 -156.5(4) . 2_755
C12 Cs2 C16 Cs2 77.4(3) . 2_755
C13 Cs2 C16 Cs2 65.5(3) . 2_755
C17 Cs2 C16 Cs2 39.4(4) 2_755 2_755
N4 C16 C17 C18 0.8(10) . .
C15 C16 C17 C18 -179.5(8) . .
Cs2A C16 C17 C18 90.6(7) 2_755 .
Cs2A C16 C17 C18 76.8(7) . .
Cs2 C16 C17 C18 69.9(7) . .
Cs2 C16 C17 C18 97.2(7) 2_755 .
N4 C16 C17 Cs2A -89.9(6) . 2_755
C15 C16 C17 Cs2A 89.8(9) . 2_755
Cs2A C16 C17 Cs2A -13.9(3) . 2_755
Cs2 C16 C17 Cs2A -20.8(2) . 2_755
Cs2 C16 C17 Cs2A 6.6(2) 2_755 2_755
N4 C16 C17 Cs2 -96.5(6) . 2_755
C15 C16 C17 Cs2 83.2(9) . 2_755
Cs2A C16 C17 Cs2 -6.6(2) 2_755 2_755
Cs2A C16 C17 Cs2 -20.4(2) . 2_755
Cs2 C16 C17 Cs2 -27.4(3) . 2_755
N4 C16 C17 Cs2A -76.0(5) . .
C15 C16 C17 Cs2A 103.7(9) . .
Cs2A C16 C17 Cs2A 13.9(3) 2_755 .
Cs2 C16 C17 Cs2A -6.9(2) . .
Cs2 C16 C17 Cs2A 20.4(2) 2_755 .
Cs2 Cs2A C17 C16 53.5(19) . .
C13 Cs2A C17 C16 146.4(6) 2_755 .
C13 Cs2A C17 C16 -52.6(6) . .
C14 Cs2A C17 C16 -31.5(5) . .
C14 Cs2A C17 C16 167.5(6) 2_755 .
C12 Cs2A C17 C16 -45.5(6) . .
N3 Cs2A C17 C16 -13.5(5) . .
C17 Cs2A C17 C16 -128.1(14) 2_755 .
N4 Cs2A C17 C16 39.4(5) . .
C11 Cs2A C17 C16 -23.2(6) . .
C16 Cs2A C17 C16 -156.9(6) 2_755 .
C12 Cs2A C17 C16 152.0(6) 2_755 .
Cs2 Cs2A C17 C18 -58(2) . .
C13 Cs2A C17 C18 35.2(6) 2_755 .
C13 Cs2A C17 C18 -163.8(6) . .
C14 Cs2A C17 C18 -142.7(6) . .
C14 Cs2A C17 C18 56.3(6) 2_755 .
C12 Cs2A C17 C18 -156.6(6) . .
N3 Cs2A C17 C18 -124.7(6) . .
C17 Cs2A C17 C18 120.7(13) 2_755 .
N4 Cs2A C17 C18 -71.8(6) . .
C11 Cs2A C17 C18 -134.4(6) . .
C16 Cs2A C17 C18 91.9(8) 2_755 .
C12 Cs2A C17 C18 40.8(6) 2_755 .
Cs2 Cs2A C17 Cs2A -178(3) . 2_755
C13 Cs2A C17 Cs2A -85.5(12) 2_755 2_755
C13 Cs2A C17 Cs2A 75.5(12) . 2_755
C14 Cs2A C17 Cs2A 96.6(12) . 2_755
C14 Cs2A C17 Cs2A -64.4(11) 2_755 2_755
C12 Cs2A C17 Cs2A 82.7(12) . 2_755
N3 Cs2A C17 Cs2A 114.6(13) . 2_755
C17 Cs2A C17 Cs2A 0.000(2) 2_755 2_755
N4 Cs2A C17 Cs2A 167.5(13) . 2_755
C11 Cs2A C17 Cs2A 104.9(13) . 2_755
C16 Cs2A C17 Cs2A -28.8(8) 2_755 2_755
C12 Cs2A C17 Cs2A -79.9(12) 2_755 2_755
Cs2 Cs2A C17 Cs2 -179(2) . 2_755
C13 Cs2A C17 Cs2 -86.0(3) 2_755 2_755
C13 Cs2A C17 Cs2 75.0(3) . 2_755
C14 Cs2A C17 Cs2 96.1(3) . 2_755
C14 Cs2A C17 Cs2 -64.9(3) 2_755 2_755
C12 Cs2A C17 Cs2 82.1(3) . 2_755
N3 Cs2A C17 Cs2 114.1(3) . 2_755
C17 Cs2A C17 Cs2 -0.5(11) 2_755 2_755
N4 Cs2A C17 Cs2 167.0(4) . 2_755
C11 Cs2A C17 Cs2 104.4(3) . 2_755
C16 Cs2A C17 Cs2 -29.3(5) 2_755 2_755
C12 Cs2A C17 Cs2 -80.4(3) 2_755 2_755
C16 C17 C18 C19 -0.1(11) . .
Cs2A C17 C18 C19 80.3(7) 2_755 .
Cs2 C17 C18 C19 87.7(7) 2_755 .
Cs2A C17 C18 C19 65.4(7) . .
C16 C17 C18 Cs2A -80.5(7) . 2_755
Cs2 C17 C18 Cs2A 7.4(2) 2_755 2_755
Cs2A C17 C18 Cs2A -15.0(3) . 2_755
C17 C18 C19 N4 -0.5(10) . .
Cs2A C18 C19 N4 62.7(6) 2_755 .
C17 C18 C19 C20 175.9(9) . .
Cs2A C18 C19 C20 -120.8(9) 2_755 .
C17 C18 C19 Cs2 -67.6(8) . .
Cs2A C18 C19 Cs2 -4.3(3) 2_755 .
C17 C18 C19 Cs2A -66.4(7) . .
Cs2A C18 C19 Cs2A -3.1(4) 2_755 .
C16 N4 C19 C18 1.0(9) . .
Cs2 N4 C19 C18 -88.2(6) . .
Cs2A N4 C19 C18 -79.5(6) . .
C16 N4 C19 C20 -175.8(7) . .
Cs2 N4 C19 C20 95.0(7) . .
Cs2A N4 C19 C20 103.6(7) . .
C16 N4 C19 Cs2 89.2(6) . .
Cs2A N4 C19 Cs2 8.7(2) . .
C16 N4 C19 Cs2A 80.6(6) . .
Cs2 N4 C19 Cs2A -8.7(2) . .
C13 Cs2 C19 C18 -70.2(6) 2_755 .
N4 Cs2 C19 C18 104.9(8) . .
N3 Cs2 C19 C18 107.2(6) . .
C11 Cs2 C19 C18 108.1(6) . .
C14 Cs2 C19 C18 84.1(6) . .
N2 Cs2 C19 C18 164.9(6) . .
N1 Cs2 C19 C18 -159.9(6) . .
C12 Cs2 C19 C18 86.0(6) . .
C16 Cs2 C19 C18 68.1(6) . .
C13 Cs2 C19 C18 72.2(6) . .
C17 Cs2 C19 C18 -70.7(12) 2_755 .
C13 Cs2 C19 N4 -175.1(5) 2_755 .
N3 Cs2 C19 N4 2.3(5) . .
C11 Cs2 C19 N4 3.2(5) . .
C14 Cs2 C19 N4 -20.9(5) . .
N2 Cs2 C19 N4 60.0(5) . .
N1 Cs2 C19 N4 95.1(5) . .
C12 Cs2 C19 N4 -18.9(5) . .
C16 Cs2 C19 N4 -36.8(4) . .
C13 Cs2 C19 N4 -32.7(5) . .
C17 Cs2 C19 N4 -175.6(8) 2_755 .
C13 Cs2 C19 C20 65.4(5) 2_755 .
N4 Cs2 C19 C20 -119.5(8) . .
N3 Cs2 C19 C20 -117.2(5) . .
C11 Cs2 C19 C20 -116.3(5) . .
C14 Cs2 C19 C20 -140.3(6) . .
N2 Cs2 C19 C20 -59.5(6) . .
N1 Cs2 C19 C20 -24.3(5) . .
C12 Cs2 C19 C20 -138.4(5) . .
C16 Cs2 C19 C20 -156.3(7) . .
C13 Cs2 C19 C20 -152.2(5) . .
C17 Cs2 C19 C20 64.9(11) 2_755 .
C13 Cs2 C19 Cs2A -78.8(19) 2_755 .
N4 Cs2 C19 Cs2A 96.4(19) . .
N3 Cs2 C19 Cs2A 98.6(19) . .
C11 Cs2 C19 Cs2A 99.6(19) . .
C14 Cs2 C19 Cs2A 75.5(19) . .
N2 Cs2 C19 Cs2A 156(2) . .
N1 Cs2 C19 Cs2A -168.5(19) . .
C12 Cs2 C19 Cs2A 77.4(19) . .
C16 Cs2 C19 Cs2A 59.6(19) . .
C13 Cs2 C19 Cs2A 63.6(18) . .
C17 Cs2 C19 Cs2A -79(2) 2_755 .
Cs2 Cs2A C19 C18 -171(2) . .
C13 Cs2A C19 C18 -79.2(6) 2_755 .
C13 Cs2A C19 C18 80.9(6) . .
C14 Cs2A C19 C18 90.8(6) . .
C14 Cs2A C19 C18 -69.0(6) 2_755 .
C12 Cs2A C19 C18 98.7(6) . .
N3 Cs2A C19 C18 114.6(6) . .
C17 Cs2A C19 C18 -124.2(12) 2_755 .
N4 Cs2A C19 C18 108.3(8) . .
C11 Cs2A C19 C18 118.6(6) . .
C16 Cs2A C19 C18 -75.9(9) 2_755 .
C12 Cs2A C19 C18 -61.3(6) 2_755 .
Cs2 Cs2A C19 N4 80.3(19) . .
C13 Cs2A C19 N4 172.6(5) 2_755 .
C13 Cs2A C19 N4 -27.4(5) . .
C14 Cs2A C19 N4 -17.4(5) . .
C14 Cs2A C19 N4 -177.3(5) 2_755 .
C12 Cs2A C19 N4 -9.6(6) . .
N3 Cs2A C19 N4 6.3(5) . .
C17 Cs2A C19 N4 127.5(12) 2_755 .
C11 Cs2A C19 N4 10.4(5) . .
C16 Cs2A C19 N4 175.9(7) 2_755 .
C12 Cs2A C19 N4 -169.6(5) 2_755 .
Cs2 Cs2A C19 C20 -38(2) . .
C13 Cs2A C19 C20 54.7(6) 2_755 .
C13 Cs2A C19 C20 -145.3(6) . .
C14 Cs2A C19 C20 -135.3(6) . .
C14 Cs2A C19 C20 64.8(6) 2_755 .
C12 Cs2A C19 C20 -127.5(6) . .
N3 Cs2A C19 C20 -111.5(6) . .
C17 Cs2A C19 C20 9.7(14) 2_755 .
N4 Cs2A C19 C20 -117.9(8) . .
C11 Cs2A C19 C20 -107.5(6) . .
C16 Cs2A C19 C20 58.0(9) 2_755 .
C12 Cs2A C19 C20 72.5(6) 2_755 .
C13 Cs2A C19 Cs2 92.3(19) 2_755 .
C13 Cs2A C19 Cs2 -108(2) . .
C14 Cs2A C19 Cs2 -97.7(19) . .
C14 Cs2A C19 Cs2 102.4(19) 2_755 .
C12 Cs2A C19 Cs2 -89.9(19) . .
N3 Cs2A C19 Cs2 -74.0(18) . .
C17 Cs2A C19 Cs2 47.3(14) 2_755 .
N4 Cs2A C19 Cs2 -80.3(19) . .
C11 Cs2A C19 Cs2 -69.9(18) . .
C16 Cs2A C19 Cs2 96(2) 2_755 .
C12 Cs2A C19 Cs2 110.1(19) 2_755 .
N1 C1 C20 C19 75.0(10) . .
C2 C1 C20 C19 -110.8(10) . .
Cs2 C1 C20 C19 -1.0(8) . .
N1 C1 C20 C25 -164.2(8) . .
C2 C1 C20 C25 10.0(13) . .
Cs2 C1 C20 C25 119.8(7) . .
N1 C1 C20 C26 -45.6(11) . .
C2 C1 C20 C26 128.6(10) . .
Cs2 C1 C20 C26 -121.6(6) . .
C18 C19 C20 C1 112.5(11) . .
N4 C19 C20 C1 -71.6(10) . .
Cs2 C19 C20 C1 1.0(8) . .
Cs2A C19 C20 C1 6.1(9) . .
C18 C19 C20 C25 -8.9(13) . .
N4 C19 C20 C25 167.1(8) . .
Cs2 C19 C20 C25 -120.4(6) . .
Cs2A C19 C20 C25 -115.3(7) . .
C18 C19 C20 C26 -126.4(10) . .
N4 C19 C20 C26 49.5(10) . .
Cs2 C19 C20 C26 122.1(6) . .
Cs2A C19 C20 C26 127.2(6) . .
C4 C5 C27 C28 -153.5(8) . .
C6 C5 C27 C28 -31.4(11) . .
C21 C5 C27 C28 87.9(10) . .
C4 C5 C27 C32 29.5(11) . .
C6 C5 C27 C32 151.7(8) . .
C21 C5 C27 C32 -89.0(10) . .
C32 C27 C28 C29 -2.1(13) . .
C5 C27 C28 C29 -179.1(8) . .
C27 C28 C29 C30 -0.9(14) . .
C27 C28 C29 Cs1 -78.2(10) . .
O1A Cs1 C29 C30 169.0(6) . .
O5 Cs1 C29 C30 96.4(6) . .
O3 Cs1 C29 C30 133.5(6) . .
Cl1C Cs1 C29 C30 -37.9(6) . .
O6 Cs1 C29 C30 31.3(7) . .
O1 Cs1 C29 C30 34.9(5) . .
Cl1 Cs1 C29 C30 -102.5(6) . .
O2 Cs1 C29 C30 48.5(6) . .
Cl1B Cs1 C29 C30 -28.0(6) . .
C63 Cs1 C29 C30 177.3(5) . .
C3A Cs1 C29 C30 147.9(7) . .
O1A Cs1 C29 C28 -78.1(7) . .
O5 Cs1 C29 C28 -150.7(7) . .
O3 Cs1 C29 C28 -113.6(7) . .
Cl1C Cs1 C29 C28 75.0(8) . .
O6 Cs1 C29 C28 144.2(6) . .
O1 Cs1 C29 C28 147.9(9) . .
Cl1 Cs1 C29 C28 10.4(7) . .
C30 Cs1 C29 C28 112.9(10) . .
O2 Cs1 C29 C28 161.4(7) . .
Cl1B Cs1 C29 C28 84.9(7) . .
C63 Cs1 C29 C28 -69.8(8) . .
C3A Cs1 C29 C28 -99.2(8) . .
C28 C29 C30 C31 2.9(14) . .
Cs1 C29 C30 C31 111.0(9) . .
C28 C29 C30 O1 -174.6(8) . .
Cs1 C29 C30 O1 -66.5(7) . .
C28 C29 C30 Cs1 -108.1(8) . .
C33 O1 C30 C31 7.7(13) . .
Cs1 O1 C30 C31 -96.2(9) . .
C33 O1 C30 C29 -175.0(8) . .
Cs1 O1 C30 C29 81.2(7) . .
C33 O1 C30 Cs1 103.9(7) . .
O1A Cs1 C30 C31 -134.2(6) . .
O5 Cs1 C30 C31 148.0(6) . .
O3 Cs1 C30 C31 133.6(7) . .
Cl1C Cs1 C30 C31 17.6(7) . .
O6 Cs1 C30 C31 82.4(6) . .
O1 Cs1 C30 C31 120.5(9) . .
Cl1 Cs1 C30 C31 -50.5(6) . .
O2 Cs1 C30 C31 109.7(7) . .
Cl1B Cs1 C30 C31 27.7(6) . .
C63 Cs1 C30 C31 -129.6(10) . .
C3A Cs1 C30 C31 -150.0(7) . .
O1A Cs1 C30 C29 -11.9(6) . .
O5 Cs1 C30 C29 -89.7(6) . .
O3 Cs1 C30 C29 -104.1(8) . .
Cl1C Cs1 C30 C29 139.9(7) . .
O6 Cs1 C30 C29 -155.2(5) . .
O1 Cs1 C30 C29 -117.2(9) . .
Cl1 Cs1 C30 C29 71.8(6) . .
O2 Cs1 C30 C29 -128.0(6) . .
Cl1B Cs1 C30 C29 150.0(6) . .
C63 Cs1 C30 C29 -7.3(14) . .
C3A Cs1 C30 C29 -27.6(6) . .
O1A Cs1 C30 O1 105.3(6) . .
O5 Cs1 C30 O1 27.5(6) . .
O3 Cs1 C30 O1 13.1(11) . .
Cl1C Cs1 C30 O1 -102.9(6) . .
O6 Cs1 C30 O1 -38.1(6) . .
Cl1 Cs1 C30 O1 -171.0(6) . .
O2 Cs1 C30 O1 -10.8(5) . .
Cl1B Cs1 C30 O1 -92.8(6) . .
C63 Cs1 C30 O1 109.9(10) . .
C3A Cs1 C30 O1 89.6(6) . .
C29 C30 C31 C32 -1.9(15) . .
O1 C30 C31 C32 175.3(9) . .
Cs1 C30 C31 C32 100.7(9) . .
C30 C31 C32 C27 -1.1(15) . .
C28 C27 C32 C31 3.1(13) . .
C5 C27 C32 C31 -179.9(9) . .
C30 O1 C33 C34 175.2(8) . .
Cs1 O1 C33 C34 -89.1(8) . .
C30 O1 C33 Cs1 -95.7(7) . .
O1A Cs1 C33 O1 -28.3(7) . .
O5 Cs1 C33 O1 -90.1(5) . .
O3 Cs1 C33 O1 -129.7(5) . .
Cl1C Cs1 C33 O1 128.4(6) . .
O6 Cs1 C33 O1 -151.5(6) . .
Cl1 Cs1 C33 O1 75.7(5) . .
C30 Cs1 C33 O1 34.7(5) . .
O2 Cs1 C33 O1 -112.1(7) . .
Cl1B Cs1 C33 O1 135.1(6) . .
C63 Cs1 C33 O1 -130.3(5) . .
C3A Cs1 C33 O1 -22.0(6) . .
O1A Cs1 C33 C34 77.1(8) . .
O5 Cs1 C33 C34 15.4(7) . .
O3 Cs1 C33 C34 -24.3(8) . .
Cl1C Cs1 C33 C34 -126.2(8) . .
O6 Cs1 C33 C34 -46.1(7) . .
O1 Cs1 C33 C34 105.4(10) . .
Cl1 Cs1 C33 C34 -178.9(6) . .
C30 Cs1 C33 C34 140.1(9) . .
O2 Cs1 C33 C34 -6.7(5) . .
Cl1B Cs1 C33 C34 -119.4(8) . .
C63 Cs1 C33 C34 -24.9(10) . .
C3A Cs1 C33 C34 83.4(7) . .
C35 O2 C34 C33 167.9(8) . .
Cs1 O2 C34 C33 -12.6(10) . .
O1 C33 C34 O2 68.8(11) . .
Cs1 C33 C34 O2 11.1(9) . .
C34 O2 C35 C40 94.9(9) . .
Cs1 O2 C35 C40 -84.4(10) . .
C34 O2 C35 C36 -87.3(9) . .
Cs1 O2 C35 C36 93.3(9) . .
C40 C35 C36 C37 -4.1(13) . .
O2 C35 C36 C37 178.2(7) . .
C40 C35 C36 C62 173.3(8) . .
O2 C35 C36 C62 -4.4(12) . .
C35 C36 C37 C38 1.1(13) . .
C62 C36 C37 C38 -176.2(8) . .
C36 C37 C38 C39 1.6(14) . .
C37 C38 C39 C40 -1.6(14) . .
C36 C35 C40 C39 4.1(13) . .
O2 C35 C40 C39 -178.2(7) . .
C36 C35 C40 C41 -171.2(8) . .
O2 C35 C40 C41 6.5(12) . .
C38 C39 C40 C35 -1.2(13) . .
C38 C39 C40 C41 174.3(8) . .
C35 C40 C41 C42 108.9(10) . .
C39 C40 C41 C42 -66.4(12) . .
C40 C41 C42 C47 102.3(10) . .
C40 C41 C42 C43 -75.3(11) . .
Cs1 O5 C43 C44 72.8(18) . .
Cs1 O5 C43 C42 -107.6(15) . .
C47 C42 C43 C44 -1.1(12) . .
C41 C42 C43 C44 176.5(8) . .
C47 C42 C43 O5 179.2(7) . .
C41 C42 C43 O5 -3.1(11) . .
O5 C43 C44 C45 -178.6(7) . .
C42 C43 C44 C45 1.8(13) . .
O5 C43 C44 C48 4.4(13) . .
C42 C43 C44 C48 -175.2(8) . .
C43 C44 C45 C46 -1.2(13) . .
C48 C44 C45 C46 175.8(8) . .
C44 C45 C46 C47 0.1(13) . .
C45 C46 C47 C42 0.6(13) . .
C43 C42 C47 C46 0.0(12) . .
C41 C42 C47 C46 -177.7(8) . .
C43 C44 C48 C49 73.3(12) . .
C45 C44 C48 C49 -103.7(10) . .
C44 C48 C49 C54 66.3(12) . .
C44 C48 C49 C50 -110.4(10) . .
C63 O3 C50 C51 105.2(8) . .
Cs1 O3 C50 C51 -91.4(10) . .
C63 O3 C50 C49 -79.5(9) . .
Cs1 O3 C50 C49 83.9(10) . .
C54 C49 C50 O3 179.7(7) . .
C48 C49 C50 O3 -3.5(12) . .
C54 C49 C50 C51 -5.2(12) . .
C48 C49 C50 C51 171.7(8) . .
O3 C50 C51 C52 -179.9(7) . .
C49 C50 C51 C52 5.0(12) . .
O3 C50 C51 C55 3.2(11) . .
C49 C50 C51 C55 -171.9(7) . .
C50 C51 C52 C53 -0.8(12) . .
C55 C51 C52 C53 176.2(8) . .
C51 C52 C53 C54 -3.0(13) . .
C52 C53 C54 C49 2.8(14) . .
C50 C49 C54 C53 1.2(13) . .
C48 C49 C54 C53 -175.7(9) . .
C52 C51 C55 C56 -64.1(10) . .
C50 C51 C55 C56 112.7(9) . .
C51 C55 C56 C61 100.6(10) . .
C51 C55 C56 C57 -76.3(10) . .
Cs1 O6 C57 C58 112(2) . .
Cs1 O6 C57 C56 -67(2) . .
C61 C56 C57 C58 -0.1(14) . .
C55 C56 C57 C58 176.8(9) . .
C61 C56 C57 O6 179.6(8) . .
C55 C56 C57 O6 -3.4(12) . .
O6 C57 C58 C59 -179.1(8) . .
C56 C57 C58 C59 0.6(14) . .
O6 C57 C58 C62 5.3(14) . .
C56 C57 C58 C62 -174.9(8) . .
C57 C58 C59 C60 -0.8(15) . .
C62 C58 C59 C60 174.7(9) . .
C58 C59 C60 C61 0.6(15) . .
C57 C56 C61 C60 -0.2(14) . .
C55 C56 C61 C60 -177.0(9) . .
C59 C60 C61 C56 0.0(15) . .
C57 C58 C62 C36 75.1(11) . .
C59 C58 C62 C36 -100.2(10) . .
C37 C36 C62 C58 67.5(11) . .
C35 C36 C62 C58 -109.8(9) . .
C50 O3 C63 C64 -77.7(9) . .
Cs1 O3 C63 C64 112.1(6) . .
C50 O3 C63 Cs1 170.1(7) . .
O1A Cs1 C63 O3 -122.3(5) . .
O5 Cs1 C63 O3 -41.4(4) . .
Cl1C Cs1 C63 O3 88.1(5) . .
O6 Cs1 C63 O3 22.6(4) . .
O1 Cs1 C63 O3 -45.8(7) . .
Cl1 Cs1 C63 O3 155.8(4) . .
C30 Cs1 C63 O3 -127.4(9) . .
O2 Cs1 C63 O3 -10.8(5) . .
Cl1B Cs1 C63 O3 77.5(5) . .
C3A Cs1 C63 O3 -107.6(5) . .
O1A Cs1 C63 C64 138.7(7) . .
O5 Cs1 C63 C64 -140.3(6) . .
O3 Cs1 C63 C64 -98.9(7) . .
Cl1C Cs1 C63 C64 -10.8(7) . .
O6 Cs1 C63 C64 -76.3(6) . .
O1 Cs1 C63 C64 -144.8(5) . .
Cl1 Cs1 C63 C64 56.9(6) . .
C30 Cs1 C63 C64 133.7(10) . .
O2 Cs1 C63 C64 -109.7(6) . .
Cl1B Cs1 C63 C64 -21.4(7) . .
C3A Cs1 C63 C64 153.4(6) . .
C65 O4 C64 C63 -81.6(9) . .
O3 C63 C64 O4 -70.0(9) . .
Cs1 C63 C64 O4 -7.5(9) . .
C64 O4 C65 C70 4.8(11) . .
C64 O4 C65 C66 -174.3(7) . .
C70 C65 C66 C67 2.2(12) . .
O4 C65 C66 C67 -178.6(7) . .
C65 C66 C67 C68 -0.8(12) . .
C66 C67 C68 C69 -1.1(12) . .
C66 C67 C68 C15 177.9(7) . .
C14 C15 C68 C67 -146.1(8) . .
C16 C15 C68 C67 -23.8(10) . .
C24 C15 C68 C67 94.4(9) . .
C14 C15 C68 C69 32.9(10) . .
C16 C15 C68 C69 155.2(7) . .
C24 C15 C68 C69 -86.6(9) . .
C67 C68 C69 C70 1.6(12) . .
C15 C68 C69 C70 -177.4(7) . .
O4 C65 C70 C69 179.2(7) . .
C66 C65 C70 C69 -1.7(12) . .
C68 C69 C70 C65 -0.2(13) . .
O5 Cs1 O1A C2A 62.5(10) . .
O3 Cs1 O1A C2A 122.3(11) . .
Cl1C Cs1 O1A C2A -131.8(11) . .
O6 Cs1 O1A C2A 100.5(10) . .
O1 Cs1 O1A C2A -15.0(11) . .
Cl1 Cs1 O1A C2A -115.2(10) . .
C30 Cs1 O1A C2A -39.4(11) . .
O2 Cs1 O1A C2A 40.1(11) . .
Cl1B Cs1 O1A C2A -129.5(11) . .
C63 Cs1 O1A C2A 141.7(11) . .
C3A Cs1 O1A C2A -14.3(10) . .
Cs1 O1A C2A C3A 24.3(17) . .
O1A C2A C3A Cs1 -15.6(11) . .
O1A Cs1 C3A C2A 11.0(8) . .
O5 Cs1 C3A C2A -78.3(9) . .
O3 Cs1 C3A C2A -30.0(9) . .
Cl1C Cs1 C3A C2A 145.4(9) . .
O6 Cs1 C3A C2A -83.2(10) . .
O1 Cs1 C3A C2A -169.7(9) . .
Cl1 Cs1 C3A C2A 91.7(9) . .
C30 Cs1 C3A C2A 166.9(9) . .
O2 Cs1 C3A C2A -124.3(9) . .
Cl1B Cs1 C3A C2A 163.0(8) . .
C63 Cs1 C3A C2A -9.1(9) . .
O1A Cs1 Cl1B C1B -88.4(13) . .
O5 Cs1 Cl1B C1B 77.8(9) . .
O3 Cs1 Cl1B C1B 13.2(10) . .
Cl1C Cs1 Cl1B C1B -82(2) . .
O6 Cs1 Cl1B C1B 47.9(9) . .
O1 Cs1 Cl1B C1B 151.2(9) . .
Cl1 Cs1 Cl1B C1B -103.2(9) . .
C30 Cs1 Cl1B C1B 175.1(10) . .
O2 Cs1 Cl1B C1B 100.8(9) . .
C63 Cs1 Cl1B C1B -10.0(10) . .
C3A Cs1 Cl1B C1B 179.2(9) . .
O1A Cs1 Cl3B C1B 177.5(10) . .
O5 Cs1 Cl3B C1B -92.4(11) . .
O3 Cs1 Cl3B C1B -132.2(12) . .
Cl1C Cs1 Cl3B C1B 32.2(9) . .
O6 Cs1 Cl3B C1B -74.0(11) . .
O1 Cs1 Cl3B C1B 7.2(12) . .
Cl1 Cs1 Cl3B C1B 101.3(11) . .
C30 Cs1 Cl3B C1B 31.9(12) . .
O2 Cs1 Cl3B C1B -40.9(11) . .
Cl1B Cs1 Cl3B C1B 18.2(9) . .
C63 Cs1 Cl3B C1B -154.4(12) . .
C3A Cs1 Cl3B C1B 153.3(13) . .
Cs1 Cl3B C1B Cl2B -157.0(12) . .
Cs1 Cl3B C1B Cl1B -30.1(13) . .
Cs1 Cl1B C1B Cl2B 159.1(12) . .
Cs1 Cl1B C1B Cl3B 32.2(14) . .
O1A Cs1 Cl1C C1C -70.9(14) . .
O5 Cs1 Cl1C C1C 90.3(13) . .
O3 Cs1 Cl1C C1C 24.0(13) . .
O6 Cs1 Cl1C C1C 65.5(12) . .
O1 Cs1 Cl1C C1C 164.4(12) . .
Cl1 Cs1 Cl1C C1C -89.3(12) . .
C30 Cs1 Cl1C C1C -172.9(13) . .
O2 Cs1 Cl1C C1C 116.0(12) . .
Cl1B Cs1 Cl1C C1C 113(3) . .
C63 Cs1 Cl1C C1C 0.1(13) . .
C3A Cs1 Cl1C C1C -151.0(12) . .
Cs1 Cl1C C1C Cl3C -35(2) . .
Cs1 Cl1C C1C Cl2C -167.4(13) . .
